data_7710435
loop_
_publ_author_name
'Su, Shaodong'
'Wen, Yuehong'
'Wu, Xintao'
'Sheng, Tianlu'

_publ_section_title
;
 The multiple MMCT properties of a diruthenium-based cyanido-bridged
 complex Ru2VI-NC-RuII-CN-Ru2VI
;
_journal_name_full 'Dalton Transactions'
_journal_paper_doi 10.1039/D2DT00408A
_journal_year 2022
_chemical_formula_moiety 'C118 H112 N26 Ru5, 2(F6 P), 2.5(C H2 Cl2)'
_chemical_formula_sum 'C120.5 H117 Cl5 F12 N26 P2 Ru5'
_chemical_formula_weight 2901.93
_space_group_crystal_system triclinic
_space_group_IT_number 2
_space_group_name_Hall '-P 1'
_space_group_name_H-M_alt 'P -1'
_atom_sites_solution_hydrogens mixed
_audit_creation_date 2022-04-14
_audit_creation_method
;
Olex2 1.3
(compiled 2020.06.28 svn.raecde09e for OlexSys, GUI svn.r6132)
;
_audit_update_record
;
2022-04-17 deposited with the CCDC.	2022-06-06 downloaded from the CCDC.
;
_cell_angle_alpha 81.355(14)
_cell_angle_beta 87.766(14)
_cell_angle_gamma 89.663(11)
_cell_formula_units_Z 1
_cell_length_a 11.672(5)
_cell_length_b 11.727(5)
_cell_length_c 24.284(9)
_cell_measurement_reflns_used 15863
_cell_measurement_temperature 100(2)
_cell_measurement_theta_max 27.4855
_cell_measurement_theta_min 2.0626
_cell_volume 3284(2)
_computing_cell_refinement 'CrystalClear (Rigaku Inc., 2008)'
_computing_data_collection 'CrystalClear (Rigaku Inc., 2008)'
_computing_data_reduction 'CrystalClear (Rigaku Inc., 2008)'
_computing_molecular_graphics 'Olex2 1.3 (Dolomanov et al., 2009)'
_computing_publication_material 'Olex2 1.3 (Dolomanov et al., 2009)'
_computing_structure_refinement 'XL  (Sheldrick, 2008)'
_computing_structure_solution 'SHELXL-2013 (Sheldrick, 2013)'
_diffrn_ambient_temperature 100(2)
_diffrn_detector_area_resol_mean 28.5714
_diffrn_measured_fraction_theta_full 0.967
_diffrn_measured_fraction_theta_max 0.992
_diffrn_measurement_device_type 'Saturn724+ (2x2 bin mode)'
_diffrn_measurement_method CCD_Profile_fitting
_diffrn_radiation_type MoK\a
_diffrn_radiation_wavelength 0.71073
_diffrn_reflns_av_R_equivalents 0.0749
_diffrn_reflns_av_unetI/netI 0.0755
_diffrn_reflns_Laue_measured_fraction_full 0.967
_diffrn_reflns_Laue_measured_fraction_max 0.992
_diffrn_reflns_limit_h_max 13
_diffrn_reflns_limit_h_min -13
_diffrn_reflns_limit_k_max 13
_diffrn_reflns_limit_k_min -13
_diffrn_reflns_limit_l_max 28
_diffrn_reflns_limit_l_min -28
_diffrn_reflns_number 41879
_diffrn_reflns_point_group_measured_fraction_full 0.967
_diffrn_reflns_point_group_measured_fraction_max 0.992
_diffrn_reflns_theta_full 25.242
_diffrn_reflns_theta_max 24.998
_diffrn_reflns_theta_min 2.388
_exptl_absorpt_coefficient_mu 0.761
_exptl_absorpt_correction_T_max 1.0000
_exptl_absorpt_correction_T_min 0.8674
_exptl_absorpt_correction_type multi-scan
_exptl_absorpt_process_details 'RIGAKU/MSC(2004), CrystalClear Version 1.3.6'
_exptl_crystal_colour green
_exptl_crystal_colour_primary green
_exptl_crystal_density_diffrn 1.468
_exptl_crystal_density_method 'not measured'
_exptl_crystal_description Block
_exptl_crystal_F_000 1465
_exptl_crystal_size_max 0.299
_exptl_crystal_size_mid 0.241
_exptl_crystal_size_min 0.233
_refine_diff_density_max 1.140
_refine_diff_density_min -0.713
_refine_diff_density_rms 0.110
_refine_ls_extinction_method none
_refine_ls_goodness_of_fit_ref 1.105
_refine_ls_hydrogen_treatment constr
_refine_ls_matrix_type full
_refine_ls_number_parameters 1371
_refine_ls_number_reflns 11457
_refine_ls_number_restraints 1515
_refine_ls_restrained_S_all 1.062
_refine_ls_R_factor_all 0.1070
_refine_ls_R_factor_gt 0.0829
_refine_ls_shift/su_max 0.001
_refine_ls_shift/su_mean 0.000
_refine_ls_structure_factor_coef Fsqd
_refine_ls_weighting_details
;
 w=1/[\s^2^(Fo^2^)+(0.0951P)^2^+8.3945P]
 where P=(Fo^2^+2Fc^2^)/3
;
_refine_ls_weighting_scheme calc
_refine_ls_wR_factor_gt 0.1974
_refine_ls_wR_factor_ref 0.2160
_reflns_Friedel_coverage 0.000
_reflns_number_gt 8648
_reflns_number_total 11457
_reflns_threshold_expression 'I > 2\s(I)'
_cod_data_source_file d2dt00408a2.cif
_cod_data_source_block a
_cod_depositor_comments
;
The following automatic conversions were performed:

data item '_exptl_absorpt_correction_type' value 'Multi-scan' was
changed to 'multi-scan' in accordance with the
/home/data/users/saulius/crontab/automatic-downloads/rss-feeds/RSC/lib/dictionaries/cif_core.dic
dictionary named 'cif_core.dic' version 2.4.2 last updated on
2011-04-26.

Automatic conversion script
Id: cif_fix_values 7556 2019-12-06 15:28:31Z antanas 
;
_cod_original_formula_sum 'C120.50 H117 Cl5 F12 N26 P2 Ru5'
_cod_database_code 7710435
_shelxl_version_number 2013-2
_shelx_space_group_comment
;
The symmetry employed for this shelxl refinement is uniquely defined
by the following loop, which should always be used as a source of
symmetry information in preference to the above space-group names.
They are only intended as comments.
;
_olex2_refinement_description
;
1. Fixed Uiso
 At 1.2 times of:
  All C(H) groups
 At 1.5 times of:
  All C(H,H,H) groups
2. Shared sites
{P1, P1A}
{N2, N2A}
{N4, N4A}
{N6, N6A}
{N8, N8A}
{N10, N10A}
{N12, N12A}
3. Restrained distances
 C32-C33 \\sim C33-C34 \\sim C34-C35 \\sim C35-C36 \\sim C36-C37 \\sim C37-C32
 with sigma of 0.02
 C21A-C22A \\sim C22A-C23A \\sim C23A-C24A \\sim C24A-C25A \\sim C25A-C26A
\\sim C26A-C21A
 with sigma of 0.02
4. Uiso/Uaniso restraints and constraints
C23A \\sim C36: within 2A with sigma of 0.001 and sigma for terminal atoms of
0.002 within 2A
Uanis(C36) \\sim Ueq: with sigma of 0.01 and sigma for terminal atoms of 0.02
Uanis(P1) = Uanis(P1A)
Uanis(N2) = Uanis(N2A)
Uanis(N4) = Uanis(N4A)
Uanis(N6) = Uanis(N6A)
Uanis(N8) = Uanis(N8A)
Uanis(N10) = Uanis(N10A)
Uanis(N12) = Uanis(N12A)
5. Rigid body (RIGU) restrains
 All non-hydrogen atoms
 with sigma for 1-2 distances of 0.005 and sigma for 1-3 distances of 0.005
6. Others
 Sof(P1A)=Sof(F1A)=Sof(F2A)=Sof(F3A)=Sof(F4A)=Sof(F5A)=Sof(F6A)=1-FVAR(1)
 Sof(P1)=Sof(F1)=Sof(F2)=Sof(F3)=Sof(F4)=Sof(F5)=Sof(F6)=FVAR(1)
 Fixed Sof: N2(0.5) N3(0.5) N4(0.5) N5(0.5) N6(0.5) N7(0.5) N8(0.5) N9(0.5)
 N10(0.5) N11(0.5) N12(0.5) N13(0.5) C2(0.5) H2(0.5) C3(0.5) H3(0.5) C4(0.5)
 C5(0.5) H5(0.5) C6(0.5) H6(0.5) C7(0.5) H7A(0.5) H7B(0.5) H7C(0.5) C8(0.5)
 H8A(0.5) H8B(0.5) H8C(0.5) C9(0.5) H9(0.5) C10(0.5) H10(0.5) C11(0.5) C12(0.5)
 H12(0.5) C13(0.5) H13(0.5) C14(0.5) H14A(0.5) H14B(0.5) H14C(0.5) C15(0.5)
 H15A(0.5) H15B(0.5) H15C(0.5) C16(0.5) H16(0.5) C17(0.5) H17(0.5) C18(0.5)
 H18(0.5) C19(0.5) H19(0.5) C20(0.5) C21(0.5) C22(0.5) H22(0.5) C23(0.5)
 H23(0.5) C24(0.5) H24(0.5) C25(0.5) H25(0.5) C26(0.5) H26(0.5) C27(0.5)
 H27(0.5) C28(0.5) H28(0.5) C29(0.5) H29(0.5) C30(0.5) H30(0.5) C31(0.5)
 C32(0.5) C33(0.5) H33(0.5) C34(0.5) H34(0.5) C35(0.5) H35(0.5) C36(0.5)
 H36(0.5) C37(0.5) H37(0.5) C38(0.5) H38(0.5) C39(0.5) H39(0.5) C40(0.5)
 H40(0.5) C41(0.5) H41(0.5) C42(0.5) C43(0.5) C44(0.5) H44(0.5) C45(0.5)
 H45(0.5) C46(0.5) H46(0.5) C47(0.5) H47(0.5) C48(0.5) H48(0.5) C49(0.5)
 H49(0.5) C50(0.5) H50(0.5) C51(0.5) H51(0.5) C52(0.5) H52(0.5) C53(0.5)
 C54(0.5) C55(0.5) H55(0.5) C56(0.5) H56(0.5) C57(0.5) H57(0.5) C58(0.5)
 H58(0.5) C59(0.5) H59(0.5) N2A(0.5) N3A(0.5) N4A(0.5) N5A(0.5) N6A(0.5)
 N7A(0.5) N8A(0.5) N9A(0.5) N10A(0.5) N11A(0.5) N12A(0.5) N13A(0.5) C2A(0.5)
 H2A(0.5) C3A(0.5) H3A(0.5) C4A(0.5) C5A(0.5) H5A(0.5) C6A(0.5) H6A(0.5)
 C7A(0.5) H7AA(0.5) H7AB(0.5) H7AC(0.5) C8A(0.5) H8AA(0.5) H8AB(0.5) H8AC(0.5)
 C9A(0.5) H9A(0.5) C10A(0.5) H10A(0.5) C11A(0.5) C12A(0.5) H12A(0.5) C13A(0.5)
 H13A(0.5) C14A(0.5) H14D(0.5) H14E(0.5) H14F(0.5) C15A(0.5) H15D(0.5)
 H15E(0.5) H15F(0.5) C16A(0.5) H16A(0.5) C17A(0.5) H17A(0.5) C18A(0.5)
 H18A(0.5) C19A(0.5) H19A(0.5) C20A(0.5) C21A(0.5) C22A(0.5) H22A(0.5)
 C23A(0.5) H23A(0.5) C24A(0.5) H24A(0.5) C25A(0.5) H25A(0.5) C26A(0.5)
 H26A(0.5) C27A(0.5) H27A(0.5) C28A(0.5) H28A(0.5) C29A(0.5) H29A(0.5)
 C30A(0.5) H30A(0.5) C31A(0.5) C32A(0.5) C33A(0.5) H33A(0.5) C34A(0.5)
 H34A(0.5) C35A(0.5) H35A(0.5) C36A(0.5) H36A(0.5) C37A(0.5) H37A(0.5)
 C38A(0.5) H38A(0.5) C39A(0.5) H39A(0.5) C40A(0.5) H40A(0.5) C41A(0.5)
 H41A(0.5) C42A(0.5) C43A(0.5) C44A(0.5) H44A(0.5) C45A(0.5) H45A(0.5)
 C46A(0.5) H46A(0.5) C47A(0.5) H47A(0.5) C48A(0.5) H48A(0.5) C49A(0.5)
 H49A(0.5) C50A(0.5) H50A(0.5) C51A(0.5) H51A(0.5) C52A(0.5) H52A(0.5)
 C53A(0.5) C54A(0.5) C55A(0.5) H55A(0.5) C56A(0.5) H56A(0.5) C57A(0.5)
 H57A(0.5) C58A(0.5) H58A(0.5) C59A(0.5) H59A(0.5)
7.a Riding coordinates:
 C7(H7A,H7B,H7C), C8(H8A,H8B,H8C), C7A(H7AA,H7AB,H7AC), C8A(H8AA,H8AB,H8AC)
7.b Aromatic/amide H refined with riding coordinates:
 C2(H2), C3(H3), C5(H5), C6(H6), C9(H9), C10(H10), C12(H12), C13(H13),
 C16(H16), C17(H17), C18(H18), C19(H19), C22(H22), C23(H23), C24(H24), C25(H25),
  C26(H26), C27(H27), C28(H28), C29(H29), C30(H30), C33(H33), C34(H34),
 C35(H35), C36(H36), C37(H37), C38(H38), C39(H39), C40(H40), C41(H41), C44(H44),
  C45(H45), C46(H46), C47(H47), C48(H48), C49(H49), C50(H50), C51(H51),
 C52(H52), C55(H55), C56(H56), C57(H57), C58(H58), C59(H59), C2A(H2A), C3A(H3A),
  C5A(H5A), C6A(H6A), C9A(H9A), C10A(H10A), C12A(H12A), C13A(H13A), C16A(H16A),
 C17A(H17A), C18A(H18A), C19A(H19A), C22A(H22A), C23A(H23A), C24A(H24A),
 C25A(H25A), C26A(H26A), C27A(H27A), C28A(H28A), C29A(H29A), C30A(H30A),
 C33A(H33A), C34A(H34A), C35A(H35A), C36A(H36A), C37A(H37A), C38A(H38A),
 C39A(H39A), C40A(H40A), C41A(H41A), C44A(H44A), C45A(H45A), C46A(H46A),
 C47A(H47A), C48A(H48A), C49A(H49A), C50A(H50A), C51A(H51A), C52A(H52A),
 C55A(H55A), C56A(H56A), C57A(H57A), C58A(H58A), C59A(H59A)
7.c Idealised Me refined as rotating group:
 C14(H14A,H14B,H14C), C15(H15A,H15B,H15C), C14A(H14D,H14E,H14F), C15A(H15D,
 H15E,H15F)
;
_smtbx_masks_special_details
;
A solvent mask was calculated and 102 electrons were 
found in a volume of 351\%A^3^ in 3 voids per unit cell. 
This is consistent with the presence of 2.5[CH2Cl2] per Formula Unit 
which account for 105 electrons per unit cell.
;
_smtbx_masks_void_probe_radius 1.2
_smtbx_masks_void_truncation_radius 1.2
_olex2_submission_special_instructions 'No special instructions were received'

loop_
_space_group_symop_operation_xyz
'x, y, z'
'-x, -y, -z'

loop_
_atom_site_label
_atom_site_type_symbol
_atom_site_fract_x
_atom_site_fract_y
_atom_site_fract_z
_atom_site_U_iso_or_equiv
_atom_site_adp_type
_atom_site_occupancy
_atom_site_site_symmetry_order
_atom_site_calc_flag
_atom_site_refinement_flags_posn
_atom_site_refinement_flags_adp
_atom_site_refinement_flags_occupancy
_atom_site_disorder_assembly
_atom_site_disorder_group
Ru1 Ru -1.0000 0.0000 0.0000 0.0311(2) Uani 1 2 d S U P . .
Ru2 Ru -1.01907(5) -0.06922(5) 0.22241(2) 0.03944(19) Uani 1 1 d . U . . .
Ru3 Ru -1.02765(5) -0.09888(5) 0.31747(2) 0.0416(2) Uani 1 1 d . U . . .
N2 N -0.9611(5) -0.1751(5) -0.0001(2) 0.0350(12) Uani 0.5 1 d . U P A 1
N3 N -0.8384(12) -0.5174(12) 0.0263(7) 0.055(3) Uani 0.5 1 d . U P A 1
N4 N -0.8241(5) 0.0379(5) 0.0003(2) 0.0371(13) Uani 0.5 1 d . U P A 1
N5 N -0.4898(11) 0.1725(12) -0.0260(6) 0.052(3) Uani 0.5 1 d . U P A 1
N6 N -0.8631(6) 0.0149(6) 0.2262(3) 0.0489(15) Uani 0.5 1 d . U P B 1
N7 N -0.8541(11) -0.0897(12) 0.3154(5) 0.049(3) Uani 0.5 1 d . U P B 1
N8 N -1.1054(6) 0.0841(5) 0.2263(3) 0.0466(14) Uani 0.5 1 d . U P B 1
N9 N -1.0422(11) 0.0725(10) 0.3158(5) 0.044(3) Uani 0.5 1 d . U P B 1
N10 N -1.1764(6) -0.1546(6) 0.2257(3) 0.0463(14) Uani 0.5 1 d . U P B 1
N11 N -1.2028(11) -0.1107(11) 0.3146(5) 0.046(3) Uani 0.5 1 d . U P B 1
N12 N -0.9325(6) -0.2256(6) 0.2262(3) 0.0526(16) Uani 0.5 1 d . U P B 1
N13 N -1.0149(12) -0.2719(11) 0.3150(5) 0.047(3) Uani 0.5 1 d . U P B 1
C2 C -1.0045(13) -0.2589(12) 0.0428(6) 0.040(3) Uani 0.5 1 d . U P A 1
H2 H -1.0607 -0.2368 0.0673 0.048 Uiso 0.5 1 calc R U P A 1
C3 C -0.9688(12) -0.3710(12) 0.0507(6) 0.040(3) Uani 0.5 1 d . U P A 1
H3 H -1.0036 -0.4247 0.0782 0.048 Uiso 0.5 1 calc R U P A 1
C4 C -0.8774(13) -0.4044(15) 0.0160(8) 0.038(3) Uani 0.5 1 d . U P A 1
C5 C -0.8418(13) -0.3233(14) -0.0269(6) 0.040(3) Uani 0.5 1 d . U P A 1
H5 H -0.7876 -0.3436 -0.0528 0.048 Uiso 0.5 1 calc R U P A 1
C6 C -0.8811(12) -0.2164(12) -0.0334(6) 0.036(3) Uani 0.5 1 d . U P A 1
H6 H -0.8509 -0.1654 -0.0634 0.044 Uiso 0.5 1 calc R U P A 1
C7 C -0.8705(17) -0.5982(15) 0.0757(8) 0.069(5) Uani 0.5 1 d . U P A 1
H7A H -0.9387 -0.6387 0.0692 0.103 Uiso 0.5 1 d R U P A 1
H7B H -0.8849 -0.5557 0.1061 0.103 Uiso 0.5 1 d R U P A 1
H7C H -0.8097 -0.6526 0.0847 0.103 Uiso 0.5 1 d R U P A 1
C8 C -0.751(3) -0.553(3) -0.0127(12) 0.087(11) Uani 0.5 1 d . U P A 1
H8A H -0.7496 -0.5407 -0.0527 0.131 Uiso 0.5 1 d R U P A 1
H8B H -0.7494 -0.6344 0.0006 0.131 Uiso 0.5 1 d R U P A 1
H8C H -0.6852 -0.5171 -0.0001 0.131 Uiso 0.5 1 d R U P A 1
C9 C -0.7507(12) 0.0113(13) -0.0422(6) 0.041(3) Uani 0.5 1 d . U P A 1
H9 H -0.7781 -0.0370 -0.0658 0.049 Uiso 0.5 1 calc R U P A 1
C10 C -0.6412(12) 0.0510(12) -0.0518(6) 0.042(3) Uani 0.5 1 d . U P A 1
H10 H -0.5964 0.0286 -0.0808 0.051 Uiso 0.5 1 calc R U P A 1
C11 C -0.5952(14) 0.1258(13) -0.0180(8) 0.041(3) Uani 0.5 1 d . U P A 1
C12 C -0.6699(13) 0.1502(14) 0.0257(7) 0.046(3) Uani 0.5 1 d . U P A 1
H12 H -0.6442 0.1968 0.0505 0.055 Uiso 0.5 1 calc R U P A 1
C13 C -0.7784(12) 0.1076(12) 0.0326(6) 0.037(3) Uani 0.5 1 d . U P A 1
H13 H -0.8241 0.1282 0.0618 0.044 Uiso 0.5 1 calc R U P A 1
C14 C -0.4175(14) 0.1576(17) -0.0764(7) 0.061(4) Uani 0.5 1 d . U P A 1
H14A H -0.3911 0.0793 -0.0732 0.092 Uiso 0.5 1 calc R U P A 1
H14B H -0.3527 0.2086 -0.0793 0.092 Uiso 0.5 1 calc R U P A 1
H14C H -0.4619 0.1754 -0.1090 0.092 Uiso 0.5 1 calc R U P A 1
C15 C -0.443(2) 0.249(2) 0.0125(10) 0.062(6) Uani 0.5 1 d . U P A 1
H15A H -0.4645 0.3271 0.0004 0.092 Uiso 0.5 1 calc R U P A 1
H15B H -0.3604 0.2429 0.0119 0.092 Uiso 0.5 1 calc R U P A 1
H15C H -0.4726 0.2242 0.0497 0.092 Uiso 0.5 1 calc R U P A 1
C16 C -0.8149(19) 0.0850(18) 0.1842(9) 0.048(5) Uani 0.5 1 d . U P B 1
H16 H -0.8579 0.1024 0.1526 0.058 Uiso 0.5 1 calc R U P B 1
C17 C -0.714(3) 0.133(4) 0.1820(15) 0.066(9) Uani 0.5 1 d . U P B 1
H17 H -0.6899 0.1891 0.1527 0.080 Uiso 0.5 1 calc R U P B 1
C18 C -0.6384(18) 0.092(2) 0.2287(9) 0.069(6) Uani 0.5 1 d . U P B 1
H18 H -0.5621 0.1149 0.2281 0.082 Uiso 0.5 1 calc R U P B 1
C19 C -0.6880(15) 0.0172(16) 0.2740(8) 0.061(5) Uani 0.5 1 d . U P B 1
H19 H -0.6456 -0.0041 0.3055 0.073 Uiso 0.5 1 calc R U P B 1
C20 C -0.7970(14) -0.0255(14) 0.2730(7) 0.048(3) Uani 0.5 1 d . U P B 1
C21 C -0.792(2) -0.157(2) 0.3568(9) 0.054(5) Uani 0.5 1 d . U P B 1
C22 C -0.8051(16) -0.136(2) 0.4121(8) 0.069(5) Uani 0.5 1 d . U P B 1
H22 H -0.8510 -0.0759 0.4209 0.082 Uiso 0.5 1 calc R U P B 1
C23 C -0.745(4) -0.211(4) 0.4567(19) 0.080(9) Uani 0.5 1 d . U P B 1
H23 H -0.7547 -0.2030 0.4941 0.096 Uiso 0.5 1 calc R U P B 1
C24 C -0.677(2) -0.293(2) 0.4396(11) 0.096(7) Uani 0.5 1 d . U P B 1
H24 H -0.6383 -0.3403 0.4671 0.115 Uiso 0.5 1 calc R U P B 1
C25 C -0.656(2) -0.313(2) 0.3841(10) 0.091(7) Uani 0.5 1 d . U P B 1
H25 H -0.6067 -0.3705 0.3753 0.109 Uiso 0.5 1 calc R U P B 1
C26 C -0.7136(19) -0.243(2) 0.3442(10) 0.076(6) Uani 0.5 1 d . U P B 1
H26 H -0.7009 -0.2531 0.3071 0.092 Uiso 0.5 1 calc R U P B 1
C27 C -1.1613(15) 0.1425(15) 0.1814(8) 0.044(4) Uani 0.5 1 d . U P B 1
H27 H -1.1659 0.1061 0.1500 0.053 Uiso 0.5 1 calc R U P B 1
C28 C -1.209(3) 0.246(2) 0.1792(12) 0.055(6) Uani 0.5 1 d . U P B 1
H28 H -1.2519 0.2790 0.1494 0.066 Uiso 0.5 1 calc R U P B 1
C29 C -1.189(2) 0.3064(17) 0.2272(9) 0.062(5) Uani 0.5 1 d . U P B 1
H29 H -1.2192 0.3801 0.2274 0.074 Uiso 0.5 1 calc R U P B 1
C30 C -1.1282(15) 0.2559(13) 0.2716(7) 0.050(4) Uani 0.5 1 d . U P B 1
H30 H -1.1119 0.2962 0.3005 0.060 Uiso 0.5 1 calc R U P B 1
C31 C -1.0893(14) 0.1368(13) 0.2721(7) 0.045(3) Uani 0.5 1 d . U P B 1
C32 C -0.9877(16) 0.1273(16) 0.3575(6) 0.049(4) Uani 0.5 1 d D U P B 1
C33 C -0.8917(17) 0.195(2) 0.3440(9) 0.076(6) Uani 0.5 1 d D U P B 1
H33 H -0.8644 0.2102 0.3071 0.092 Uiso 0.5 1 calc R U P B 1
C34 C -0.8365(19) 0.241(2) 0.3841(7) 0.086(7) Uani 0.5 1 d D U P B 1
H34 H -0.7739 0.2900 0.3747 0.103 Uiso 0.5 1 calc R U P B 1
C35 C -0.8749(18) 0.2138(19) 0.4378(8) 0.081(6) Uani 0.5 1 d D U P B 1
H35 H -0.8308 0.2388 0.4647 0.098 Uiso 0.5 1 calc R U P B 1
C36 C -0.9715(16) 0.1535(19) 0.4562(10) 0.054(3) Uani 0.5 1 d D U P B 1
H36 H -1.0000 0.1445 0.4929 0.065 Uiso 0.5 1 calc R U P B 1
C37 C -1.0234(18) 0.1062(17) 0.4134(6) 0.067(5) Uani 0.5 1 d D U P B 1
H37 H -1.0859 0.0575 0.4232 0.080 Uiso 0.5 1 calc R U P B 1
C38 C -1.2202(19) -0.2037(16) 0.1828(9) 0.052(5) Uani 0.5 1 d . U P B 1
H38 H -1.1723 -0.2034 0.1513 0.062 Uiso 0.5 1 calc R U P B 1
C39 C -1.327(3) -0.253(3) 0.1811(15) 0.061(7) Uani 0.5 1 d . U P B 1
H39 H -1.3471 -0.2911 0.1519 0.073 Uiso 0.5 1 calc R U P B 1
C40 C -1.4041(18) -0.2420(19) 0.2274(9) 0.062(5) Uani 0.5 1 d . U P B 1
H40 H -1.4798 -0.2666 0.2280 0.074 Uiso 0.5 1 calc R U P B 1
C41 C -1.3625(15) -0.1932(16) 0.2717(7) 0.057(4) Uani 0.5 1 d . U P B 1
H41 H -1.4100 -0.1889 0.3029 0.069 Uiso 0.5 1 calc R U P B 1
C42 C -1.2507(14) -0.1508(14) 0.2696(6) 0.046(3) Uani 0.5 1 d . U P B 1
C43 C -1.275(2) -0.065(2) 0.3538(10) 0.071(5) Uani 0.5 1 d . U P B 1
C44 C -1.2692(18) -0.117(2) 0.4119(9) 0.083(6) Uani 0.5 1 d . U P B 1
H44 H -1.2254 -0.1821 0.4225 0.100 Uiso 0.5 1 calc R U P B 1
C45 C -1.336(4) -0.061(4) 0.4531(19) 0.101(11) Uani 0.5 1 d . U P B 1
H45 H -1.3345 -0.0872 0.4911 0.121 Uiso 0.5 1 calc R U P B 1
C46 C -1.401(2) 0.035(3) 0.4314(13) 0.105(7) Uani 0.5 1 d . U P B 1
H46 H -1.4415 0.0723 0.4572 0.126 Uiso 0.5 1 calc R U P B 1
C47 C -1.411(2) 0.081(3) 0.3763(13) 0.112(8) Uani 0.5 1 d . U P B 1
H47 H -1.4591 0.1429 0.3658 0.135 Uiso 0.5 1 calc R U P B 1
C48 C -1.346(2) 0.032(3) 0.3370(12) 0.093(7) Uani 0.5 1 d . U P B 1
H48 H -1.3496 0.0618 0.2994 0.111 Uiso 0.5 1 calc R U P B 1
C49 C -0.8735(18) -0.258(2) 0.1821(10) 0.050(5) Uani 0.5 1 d . U P B 1
H49 H -0.8654 -0.2032 0.1502 0.060 Uiso 0.5 1 calc R U P B 1
C50 C -0.827(4) -0.358(3) 0.1805(14) 0.065(8) Uani 0.5 1 d . U P B 1
H50 H -0.7779 -0.3712 0.1510 0.078 Uiso 0.5 1 calc R U P B 1
C51 C -0.8555(16) -0.4533(15) 0.2281(7) 0.048(4) Uani 0.5 1 d . U P B 1
H51 H -0.8293 -0.5283 0.2279 0.057 Uiso 0.5 1 calc R U P B 1
C52 C -0.9213(18) -0.4239(15) 0.2712(7) 0.066(5) Uani 0.5 1 d . U P B 1
H52 H -0.9418 -0.4805 0.3010 0.080 Uiso 0.5 1 calc R U P B 1
C53 C -0.9583(14) -0.3120(14) 0.2721(7) 0.047(3) Uani 0.5 1 d . U P B 1
C54 C -1.082(2) -0.352(2) 0.3559(12) 0.061(5) Uani 0.5 1 d . U P B 1
C55 C -1.045(2) -0.3595(17) 0.4107(8) 0.077(5) Uani 0.5 1 d . U P B 1
H55 H -0.9820 -0.3199 0.4204 0.092 Uiso 0.5 1 calc R U P B 1
C56 C -1.123(3) -0.443(2) 0.4549(13) 0.072(6) Uani 0.5 1 d . U P B 1
H56 H -1.1032 -0.4594 0.4921 0.086 Uiso 0.5 1 calc R U P B 1
C57 C -1.210(3) -0.487(3) 0.4380(13) 0.114(9) Uani 0.5 1 d . U P B 1
H57 H -1.2607 -0.5254 0.4652 0.137 Uiso 0.5 1 calc R U P B 1
C58 C -1.240(2) -0.484(2) 0.3837(12) 0.099(7) Uani 0.5 1 d . U P B 1
H58 H -1.3035 -0.5253 0.3754 0.119 Uiso 0.5 1 calc R U P B 1
C59 C -1.171(2) -0.416(2) 0.3384(11) 0.089(7) Uani 0.5 1 d . U P B 1
H59 H -1.1856 -0.4149 0.3010 0.106 Uiso 0.5 1 calc R U P B 1
N2A N -0.9611(5) -0.1751(5) -0.0001(2) 0.0350(12) Uani 0.5 1 d . U P A 2
N3A N -0.8337(12) -0.4996(12) -0.0269(7) 0.058(3) Uani 0.5 1 d . U P A 2
N4A N -0.8241(5) 0.0379(5) 0.0003(2) 0.0371(13) Uani 0.5 1 d . U P A 2
N5A N -0.4938(11) 0.1567(12) 0.0258(6) 0.053(3) Uani 0.5 1 d . U P A 2
N6A N -0.8631(6) 0.0149(6) 0.2262(3) 0.0489(15) Uani 0.5 1 d . U P B 2
N7A N -0.9234(11) 0.0432(11) 0.3185(5) 0.042(3) Uani 0.5 1 d . U P B 2
N8A N -1.1054(6) 0.0841(5) 0.2263(3) 0.0466(14) Uani 0.5 1 d . U P B 2
N9A N -1.1670(10) 0.0069(11) 0.3186(5) 0.042(3) Uani 0.5 1 d . U P B 2
N10A N -1.1764(6) -0.1546(6) 0.2257(3) 0.0463(14) Uani 0.5 1 d . U P B 2
N11A N -1.1303(11) -0.2351(11) 0.3171(5) 0.046(3) Uani 0.5 1 d . U P B 2
N12A N -0.9325(6) -0.2256(6) 0.2262(3) 0.0526(16) Uani 0.5 1 d . U P B 2
N13A N -0.8868(12) -0.1996(12) 0.3182(5) 0.052(3) Uani 0.5 1 d . U P B 2
C2A C -1.0004(13) -0.2330(12) -0.0418(6) 0.042(3) Uani 0.5 1 d . U P A 2
H2A H -1.0578 -0.1988 -0.0642 0.050 Uiso 0.5 1 calc R U P A 2
C3A C -0.9582(12) -0.3388(12) -0.0514(6) 0.042(3) Uani 0.5 1 d . U P A 2
H3A H -0.9847 -0.3715 -0.0811 0.050 Uiso 0.5 1 calc R U P A 2
C4A C -0.8769(15) -0.3972(16) -0.0174(8) 0.045(3) Uani 0.5 1 d . U P A 2
C5A C -0.8452(14) -0.3406(14) 0.0261(7) 0.043(3) Uani 0.5 1 d . U P A 2
H5A H -0.7961 -0.3776 0.0524 0.051 Uiso 0.5 1 calc R U P A 2
C6A C -0.8837(12) -0.2336(12) 0.0314(6) 0.038(3) Uani 0.5 1 d . U P A 2
H6A H -0.8535 -0.1982 0.0594 0.045 Uiso 0.5 1 calc R U P A 2
C7A C -0.8604(15) -0.5515(16) -0.0763(8) 0.061(4) Uani 0.5 1 d . U P A 2
H7AA H -0.9400 -0.5407 -0.0843 0.092 Uiso 0.5 1 d R U P A 2
H7AB H -0.8435 -0.6326 -0.0697 0.092 Uiso 0.5 1 d R U P A 2
H7AC H -0.8141 -0.5153 -0.1076 0.092 Uiso 0.5 1 d R U P A 2
C8A C -0.752(2) -0.559(2) 0.0115(11) 0.056(6) Uani 0.5 1 d . U P A 2
H8AA H -0.7116 -0.5709 -0.0223 0.084 Uiso 0.5 1 d R U P A 2
H8AB H -0.7774 -0.6313 0.0317 0.084 Uiso 0.5 1 d R U P A 2
H8AC H -0.7024 -0.5217 0.0339 0.084 Uiso 0.5 1 d R U P A 2
C9A C -0.7731(12) 0.1248(12) -0.0315(6) 0.035(3) Uani 0.5 1 d . U P A 2
H9A H -0.8144 0.1622 -0.0609 0.042 Uiso 0.5 1 calc R U P A 2
C10A C -0.6668(13) 0.1657(12) -0.0258(7) 0.039(3) Uani 0.5 1 d . U P A 2
H10A H -0.6384 0.2280 -0.0507 0.047 Uiso 0.5 1 calc R U P A 2
C11A C -0.5992(15) 0.1141(14) 0.0177(8) 0.042(3) Uani 0.5 1 d . U P A 2
C12A C -0.6496(12) 0.0174(13) 0.0508(6) 0.042(3) Uani 0.5 1 d . U P A 2
H12A H -0.6088 -0.0248 0.0792 0.050 Uiso 0.5 1 calc R U P A 2
C13A C -0.7596(12) -0.0147(12) 0.0412(6) 0.039(3) Uani 0.5 1 d . U P A 2
H13A H -0.7914 -0.0773 0.0648 0.046 Uiso 0.5 1 calc R U P A 2
C14A C -0.4311(16) 0.1115(17) 0.0759(8) 0.068(5) Uani 0.5 1 d . U P A 2
H14D H -0.3924 0.0415 0.0702 0.102 Uiso 0.5 1 calc R U P A 2
H14E H -0.4841 0.0960 0.1073 0.102 Uiso 0.5 1 calc R U P A 2
H14F H -0.3758 0.1675 0.0828 0.102 Uiso 0.5 1 calc R U P A 2
C15A C -0.448(2) 0.254(2) -0.0133(9) 0.057(5) Uani 0.5 1 d . U P A 2
H15D H -0.4466 0.2356 -0.0505 0.086 Uiso 0.5 1 calc R U P A 2
H15E H -0.3709 0.2703 -0.0037 0.086 Uiso 0.5 1 calc R U P A 2
H15F H -0.4948 0.3209 -0.0114 0.086 Uiso 0.5 1 calc R U P A 2
C16A C -0.7866(18) 0.038(2) 0.1827(9) 0.055(6) Uani 0.5 1 d . U P B 2
H16A H -0.7979 0.0098 0.1497 0.065 Uiso 0.5 1 calc R U P B 2
C17A C -0.684(2) 0.111(3) 0.1881(14) 0.057(7) Uani 0.5 1 d . U P B 2
H17A H -0.6250 0.1157 0.1611 0.068 Uiso 0.5 1 calc R U P B 2
C18A C -0.676(2) 0.169(3) 0.2313(10) 0.100(10) Uani 0.5 1 d . U P B 2
H18A H -0.6171 0.2210 0.2318 0.120 Uiso 0.5 1 calc R U P B 2
C19A C -0.7560(16) 0.1509(17) 0.2752(7) 0.065(5) Uani 0.5 1 d . U P B 2
H19A H -0.7491 0.1906 0.3053 0.078 Uiso 0.5 1 calc R U P B 2
C20A C -0.8490(14) 0.0723(14) 0.2749(6) 0.048(3) Uani 0.5 1 d . U P B 2
C21A C -0.9343(19) 0.1115(16) 0.3613(7) 0.056(5) Uani 0.5 1 d D U P B 2
C22A C -0.9130(18) 0.0738(17) 0.4164(6) 0.068(5) Uani 0.5 1 d D U P B 2
H22A H -0.8824 0.0007 0.4268 0.081 Uiso 0.5 1 calc R U P B 2
C23A C -0.9368(17) 0.1443(17) 0.4567(10) 0.054(3) Uani 0.5 1 d D U P B 2
H23A H -0.9162 0.1203 0.4932 0.065 Uiso 0.5 1 calc R U P B 2
C24A C -0.989(2) 0.2473(17) 0.4435(7) 0.081(6) Uani 0.5 1 d D U P B 2
H24A H -1.0096 0.2909 0.4714 0.097 Uiso 0.5 1 calc R U P B 2
C25A C -1.013(2) 0.2865(18) 0.3902(6) 0.086(7) Uani 0.5 1 d D U P B 2
H25A H -1.0499 0.3565 0.3806 0.104 Uiso 0.5 1 calc R U P B 2
C26A C -0.980(2) 0.2210(15) 0.3504(8) 0.071(5) Uani 0.5 1 d D U P B 2
H26A H -0.9885 0.2524 0.3133 0.085 Uiso 0.5 1 calc R U P B 2
C27A C -1.1081(19) 0.1751(16) 0.1852(8) 0.054(5) Uani 0.5 1 d . U P B 2
H27A H -1.0618 0.1735 0.1533 0.065 Uiso 0.5 1 calc R U P B 2
C28A C -1.178(3) 0.273(2) 0.1884(12) 0.064(8) Uani 0.5 1 d . U P B 2
H28A H -1.1681 0.3381 0.1620 0.076 Uiso 0.5 1 calc R U P B 2
C29A C -1.261(2) 0.271(2) 0.2306(9) 0.080(7) Uani 0.5 1 d . U P B 2
H29A H -1.3200 0.3251 0.2286 0.096 Uiso 0.5 1 calc R U P B 2
C30A C -1.2515(18) 0.1863(17) 0.2754(8) 0.072(6) Uani 0.5 1 d . U P B 2
H30A H -1.2948 0.1921 0.3078 0.087 Uiso 0.5 1 calc R U P B 2
C31A C -1.1792(14) 0.0912(14) 0.2741(6) 0.047(3) Uani 0.5 1 d . U P B 2
C32A C -1.2551(17) -0.0139(18) 0.3613(8) 0.051(4) Uani 0.5 1 d . U P B 2
C33A C -1.2302(17) -0.0094(19) 0.4151(7) 0.066(5) Uani 0.5 1 d . U P B 2
H33A H -1.1563 0.0089 0.4238 0.079 Uiso 0.5 1 calc R U P B 2
C34A C -1.315(4) -0.032(3) 0.4572(13) 0.074(8) Uani 0.5 1 d . U P B 2
H34A H -1.3002 -0.0201 0.4932 0.089 Uiso 0.5 1 calc R U P B 2
C35A C -1.421(2) -0.072(2) 0.4457(8) 0.072(6) Uani 0.5 1 d . U P B 2
H35A H -1.4764 -0.0936 0.4739 0.087 Uiso 0.5 1 calc R U P B 2
C36A C -1.4432(18) -0.079(2) 0.3884(9) 0.089(7) Uani 0.5 1 d . U P B 2
H36A H -1.5145 -0.1039 0.3791 0.107 Uiso 0.5 1 calc R U P B 2
C37A C -1.3621(19) -0.051(2) 0.3487(9) 0.078(7) Uani 0.5 1 d . U P B 2
H37A H -1.3776 -0.0559 0.3119 0.094 Uiso 0.5 1 calc R U P B 2
C38A C -1.2420(17) -0.1478(18) 0.1830(8) 0.052(5) Uani 0.5 1 d . U P B 2
H38A H -1.2220 -0.0986 0.1504 0.062 Uiso 0.5 1 calc R U P B 2
C39A C -1.343(3) -0.214(3) 0.1859(15) 0.070(10) Uani 0.5 1 d . U P B 2
H39A H -1.3972 -0.2001 0.1584 0.084 Uiso 0.5 1 calc R U P B 2
C40A C -1.361(2) -0.302(2) 0.2306(10) 0.079(7) Uani 0.5 1 d . U P B 2
H40A H -1.4229 -0.3509 0.2315 0.095 Uiso 0.5 1 calc R U P B 2
C41A C -1.2873(16) -0.3160(17) 0.2732(8) 0.067(5) Uani 0.5 1 d . U P B 2
H41A H -1.2975 -0.3773 0.3020 0.080 Uiso 0.5 1 calc R U P B 2
C42A C -1.1960(14) -0.2386(15) 0.2739(6) 0.049(4) Uani 0.5 1 d . U P B 2
C43A C -1.125(2) -0.335(2) 0.3593(10) 0.061(5) Uani 0.5 1 d . U P B 2
C44A C -1.159(3) -0.3282(18) 0.4124(9) 0.093(7) Uani 0.5 1 d . U P B 2
H44A H -1.1942 -0.2610 0.4203 0.111 Uiso 0.5 1 calc R U P B 2
C45A C -1.144(4) -0.409(3) 0.4517(16) 0.115(11) Uani 0.5 1 d . U P B 2
H45A H -1.1671 -0.4011 0.4881 0.138 Uiso 0.5 1 calc R U P B 2
C46A C -1.086(3) -0.521(2) 0.4386(10) 0.099(7) Uani 0.5 1 d . U P B 2
H46A H -1.0714 -0.5801 0.4674 0.118 Uiso 0.5 1 calc R U P B 2
C47A C -1.055(2) -0.5329(18) 0.3855(10) 0.098(7) Uani 0.5 1 d . U P B 2
H47A H -1.0245 -0.6005 0.3753 0.117 Uiso 0.5 1 calc R U P B 2
C48A C -1.0746(19) -0.4308(17) 0.3468(8) 0.068(5) Uani 0.5 1 d . U P B 2
H48A H -1.0503 -0.4312 0.3099 0.081 Uiso 0.5 1 calc R U P B 2
C49A C -0.918(2) -0.2880(17) 0.1852(10) 0.059(6) Uani 0.5 1 d . U P B 2
H49A H -0.9570 -0.2668 0.1525 0.071 Uiso 0.5 1 calc R U P B 2
C50A C -0.844(3) -0.388(2) 0.1896(13) 0.062(8) Uani 0.5 1 d . U P B 2
H50A H -0.8405 -0.4341 0.1615 0.074 Uiso 0.5 1 calc R U P B 2
C51A C -0.782(2) -0.4128(18) 0.2321(8) 0.070(5) Uani 0.5 1 d . U P B 2
H51A H -0.7337 -0.4763 0.2346 0.083 Uiso 0.5 1 calc R U P B 2
C52A C -0.7877(18) -0.3493(17) 0.2724(8) 0.070(5) Uani 0.5 1 d . U P B 2
H52A H -0.7390 -0.3669 0.3019 0.084 Uiso 0.5 1 calc R U P B 2
C53A C -0.8631(15) -0.2567(14) 0.2729(6) 0.048(3) Uani 0.5 1 d . U P B 2
C54A C -0.806(2) -0.2051(18) 0.3614(9) 0.053(5) Uani 0.5 1 d . U P B 2
C55A C -0.6982(18) -0.162(2) 0.3482(8) 0.066(5) Uani 0.5 1 d . U P B 2
H55A H -0.6768 -0.1351 0.3112 0.080 Uiso 0.5 1 calc R U P B 2
C56A C -0.6191(18) -0.1573(19) 0.3905(8) 0.075(5) Uani 0.5 1 d . U P B 2
H56A H -0.5443 -0.1319 0.3820 0.089 Uiso 0.5 1 calc R U P B 2
C57A C -0.657(2) -0.192(2) 0.4447(8) 0.083(6) Uani 0.5 1 d . U P B 2
H57A H -0.6118 -0.1809 0.4741 0.100 Uiso 0.5 1 calc R U P B 2
C58A C -0.762(5) -0.243(4) 0.4548(18) 0.089(12) Uani 0.5 1 d . U P B 2
H58A H -0.7817 -0.2773 0.4911 0.107 Uiso 0.5 1 calc R U P B 2
C59A C -0.8410(18) -0.2470(18) 0.4150(7) 0.067(5) Uani 0.5 1 d . U P B 2
H59A H -0.9144 -0.2763 0.4237 0.080 Uiso 0.5 1 calc R U P B 2
P1 P -0.4886(3) 0.5431(3) -0.13563(15) 0.0799(8) Uani 0.621(12) 1 d . U P C 1
F1 F -0.3533(12) 0.5540(16) -0.1401(8) 0.143(6) Uani 0.621(12) 1 d . U P C 1
F2 F -0.6222(12) 0.5413(15) -0.1359(8) 0.136(5) Uani 0.621(12) 1 d . U P C 1
F3 F -0.5001(13) 0.6746(11) -0.1533(8) 0.145(6) Uani 0.621(12) 1 d . U P C 1
F4 F -0.511(2) 0.4131(15) -0.1176(10) 0.179(7) Uani 0.621(12) 1 d . U P C 1
F5 F -0.4900(17) 0.5206(17) -0.0700(7) 0.161(6) Uani 0.621(12) 1 d . U P C 1
F6 F -0.488(2) 0.5505(19) -0.2005(8) 0.173(6) Uani 0.621(12) 1 d . U P C 1
P1A P -0.4886(3) 0.5431(3) -0.13563(15) 0.0799(8) Uani 0.379(12) 1 d . U P C 2
F1A F -0.585(3) 0.548(3) -0.1792(14) 0.158(9) Uani 0.379(12) 1 d . U P C 2
F2A F -0.385(2) 0.494(2) -0.0991(12) 0.131(7) Uani 0.379(12) 1 d . U P C 2
F3A F -0.585(2) 0.561(3) -0.0922(13) 0.156(9) Uani 0.379(12) 1 d . U P C 2
F4A F -0.394(3) 0.568(2) -0.1827(12) 0.139(7) Uani 0.379(12) 1 d . U P C 2
F5A F -0.466(2) 0.425(2) -0.1588(13) 0.126(7) Uani 0.379(12) 1 d . U P C 2
F6A F -0.450(2) 0.651(2) -0.1059(11) 0.126(7) Uani 0.379(12) 1 d . U P C 2
N1 N -1.0113(5) -0.0412(5) 0.1329(2) 0.0343(12) Uani 1 1 d . U . . .
C1 C -1.0064(5) -0.0263(5) 0.0865(3) 0.0209(12) Uani 1 1 d . U . . .

loop_
_atom_site_aniso_label
_atom_site_aniso_U_11
_atom_site_aniso_U_22
_atom_site_aniso_U_33
_atom_site_aniso_U_23
_atom_site_aniso_U_13
_atom_site_aniso_U_12
Ru1 0.0321(4) 0.0325(4) 0.0285(4) -0.0045(3) -0.0007(3) -0.0011(3)
Ru2 0.0446(4) 0.0442(4) 0.0289(3) -0.0037(2) 0.0007(2) 0.0000(3)
Ru3 0.0479(4) 0.0461(4) 0.0298(3) -0.0025(3) 0.0008(3) -0.0012(3)
N2 0.038(3) 0.034(3) 0.033(3) -0.005(2) -0.003(2) 0.001(2)
N3 0.054(8) 0.041(6) 0.071(8) -0.011(5) -0.003(6) 0.009(5)
N4 0.031(3) 0.039(3) 0.041(3) -0.005(2) -0.004(2) 0.000(2)
N5 0.040(6) 0.055(8) 0.059(8) 0.000(6) -0.002(5) -0.009(5)
N6 0.048(3) 0.062(4) 0.037(3) -0.005(3) 0.003(2) -0.007(3)
N7 0.047(5) 0.059(7) 0.039(5) 0.002(5) 0.002(4) -0.001(4)
N8 0.057(4) 0.045(3) 0.037(3) -0.005(2) -0.004(3) 0.006(3)
N9 0.060(7) 0.038(5) 0.035(5) -0.009(4) -0.002(5) 0.003(4)
N10 0.053(3) 0.054(4) 0.032(3) -0.005(3) -0.001(2) -0.004(3)
N11 0.051(5) 0.055(7) 0.030(5) -0.004(5) 0.003(4) -0.001(5)
N12 0.063(4) 0.054(3) 0.040(3) -0.007(2) 0.004(3) 0.013(3)
N13 0.060(7) 0.040(5) 0.038(5) 0.001(4) 0.002(5) 0.005(4)
C2 0.051(8) 0.035(5) 0.033(6) -0.005(4) 0.008(6) 0.002(5)
C3 0.043(7) 0.032(6) 0.043(7) -0.002(5) -0.001(5) -0.001(5)
C4 0.035(7) 0.038(6) 0.044(7) -0.011(5) -0.009(6) 0.003(5)
C5 0.040(7) 0.041(6) 0.041(7) -0.013(5) 0.003(6) 0.002(5)
C6 0.039(6) 0.034(6) 0.035(6) -0.002(5) 0.001(5) 0.002(4)
C7 0.076(12) 0.050(9) 0.078(10) 0.001(7) -0.006(8) 0.021(8)
C8 0.093(19) 0.064(14) 0.103(17) -0.014(14) 0.032(17) 0.023(12)
C9 0.039(6) 0.044(7) 0.040(7) -0.006(6) 0.000(5) -0.002(5)
C10 0.038(6) 0.039(7) 0.046(7) 0.005(5) -0.001(5) 0.004(5)
C11 0.035(6) 0.035(7) 0.051(7) 0.004(6) -0.005(5) 0.005(5)
C12 0.030(6) 0.048(8) 0.061(8) -0.010(7) -0.007(5) -0.002(5)
C13 0.031(6) 0.038(7) 0.040(6) -0.001(5) -0.004(5) -0.005(5)
C14 0.043(8) 0.081(12) 0.058(8) 0.001(8) -0.002(6) 0.000(8)
C15 0.038(10) 0.072(14) 0.077(13) -0.017(12) -0.003(10) -0.010(9)
C16 0.055(9) 0.057(10) 0.033(7) -0.014(6) 0.007(6) -0.011(7)
C17 0.060(11) 0.086(17) 0.048(11) 0.012(10) -0.005(8) -0.027(11)
C18 0.059(9) 0.089(13) 0.054(9) 0.004(9) -0.007(7) -0.031(9)
C19 0.050(7) 0.074(11) 0.054(8) 0.008(8) -0.009(6) -0.017(7)
C20 0.049(6) 0.051(8) 0.044(6) -0.006(5) 0.001(4) -0.007(5)
C21 0.049(9) 0.060(10) 0.047(7) 0.012(7) -0.002(6) -0.007(7)
C22 0.061(10) 0.093(12) 0.046(7) 0.006(7) -0.004(6) 0.010(9)
C23 0.069(19) 0.100(16) 0.062(10) 0.019(10) -0.018(10) 0.002(13)
C24 0.094(15) 0.097(14) 0.087(10) 0.023(10) -0.013(10) 0.013(12)
C25 0.085(13) 0.089(12) 0.089(10) 0.024(9) -0.016(10) 0.025(11)
C26 0.070(11) 0.079(11) 0.074(10) 0.009(8) -0.006(8) 0.022(10)
C27 0.053(10) 0.044(7) 0.036(7) -0.006(5) -0.002(6) 0.007(6)
C28 0.077(15) 0.053(9) 0.034(9) -0.004(6) -0.002(8) 0.017(9)
C29 0.091(14) 0.052(9) 0.045(8) -0.014(7) -0.009(9) 0.022(9)
C30 0.070(10) 0.041(6) 0.042(7) -0.017(5) -0.002(7) 0.014(6)
C31 0.054(8) 0.038(6) 0.044(6) -0.007(4) -0.003(5) 0.000(5)
C32 0.064(9) 0.046(9) 0.041(6) -0.018(6) -0.008(6) 0.003(7)
C33 0.084(11) 0.086(13) 0.063(9) -0.024(8) -0.004(7) -0.023(10)
C34 0.084(12) 0.109(15) 0.070(9) -0.027(8) -0.004(7) -0.028(11)
C35 0.082(10) 0.100(14) 0.066(9) -0.028(8) -0.004(7) -0.009(10)
C36 0.056(8) 0.073(5) 0.034(4) -0.011(4) -0.007(5) 0.006(5)
C37 0.083(11) 0.076(11) 0.041(6) -0.010(6) -0.005(6) -0.005(9)
C38 0.060(9) 0.055(11) 0.040(7) -0.005(7) -0.006(6) -0.004(8)
C39 0.063(9) 0.074(18) 0.047(10) -0.015(11) -0.003(7) -0.011(10)
C40 0.053(9) 0.077(13) 0.054(9) -0.008(9) -0.002(7) -0.004(8)
C41 0.055(7) 0.072(11) 0.044(8) -0.006(7) 0.008(6) -0.014(7)
C42 0.052(6) 0.047(8) 0.037(5) -0.002(5) 0.000(4) -0.001(5)
C43 0.051(10) 0.104(13) 0.067(8) -0.042(8) 0.015(7) -0.010(8)
C44 0.068(12) 0.128(14) 0.060(8) -0.035(8) 0.010(7) -0.003(10)
C45 0.08(2) 0.14(2) 0.095(12) -0.054(12) 0.033(11) -0.023(16)
C46 0.081(14) 0.129(17) 0.117(12) -0.063(12) 0.027(11) -0.024(11)
C47 0.089(14) 0.136(16) 0.121(13) -0.057(12) 0.035(12) -0.003(12)
C48 0.074(13) 0.115(14) 0.093(11) -0.034(10) 0.019(9) 0.012(11)
C49 0.062(12) 0.050(9) 0.035(7) -0.001(6) 0.006(7) 0.016(8)
C50 0.091(15) 0.054(10) 0.045(10) 0.008(7) 0.016(9) 0.024(10)
C51 0.069(10) 0.043(8) 0.030(7) -0.003(6) -0.002(7) 0.011(7)
C52 0.099(13) 0.048(7) 0.048(8) 0.001(6) 0.016(8) 0.019(7)
C53 0.053(8) 0.046(6) 0.042(6) -0.006(4) -0.003(5) 0.007(5)
C54 0.080(11) 0.045(10) 0.055(7) 0.001(6) 0.009(7) -0.001(8)
C55 0.115(13) 0.056(10) 0.056(8) -0.002(7) 0.003(8) -0.004(10)
C56 0.103(13) 0.034(11) 0.074(10) -0.001(9) 0.027(9) 0.021(8)
C57 0.130(16) 0.103(18) 0.100(12) 0.010(11) 0.018(10) -0.027(14)
C58 0.092(13) 0.095(15) 0.104(11) 0.004(10) 0.022(10) -0.019(11)
C59 0.097(12) 0.083(13) 0.083(11) -0.002(9) 0.006(9) -0.032(11)
N2A 0.038(3) 0.034(3) 0.033(3) -0.005(2) -0.003(2) 0.001(2)
N3A 0.047(7) 0.052(6) 0.077(8) -0.024(6) 0.007(6) 0.008(5)
N4A 0.031(3) 0.039(3) 0.041(3) -0.005(2) -0.004(2) 0.000(2)
N5A 0.040(6) 0.053(7) 0.067(8) -0.014(6) -0.007(5) -0.001(5)
N6A 0.048(3) 0.062(4) 0.037(3) -0.005(3) 0.003(2) -0.007(3)
N7A 0.050(6) 0.051(6) 0.026(5) -0.004(4) -0.002(4) -0.007(5)
N8A 0.057(4) 0.045(3) 0.037(3) -0.005(2) -0.004(3) 0.006(3)
N9A 0.045(5) 0.055(6) 0.026(5) -0.002(4) 0.001(4) 0.002(4)
N10A 0.053(3) 0.054(4) 0.032(3) -0.005(3) -0.001(2) -0.004(3)
N11A 0.054(6) 0.054(6) 0.029(5) 0.002(4) -0.003(4) -0.009(5)
N12A 0.063(4) 0.054(3) 0.040(3) -0.007(2) 0.004(3) 0.013(3)
N13A 0.054(6) 0.064(7) 0.039(5) -0.010(5) -0.005(4) 0.018(5)
C2A 0.054(8) 0.033(6) 0.040(7) -0.005(5) -0.012(6) 0.008(5)
C3A 0.042(7) 0.038(6) 0.047(7) -0.010(5) 0.004(6) -0.005(5)
C4A 0.048(8) 0.042(7) 0.046(7) -0.013(6) 0.004(6) 0.010(6)
C5A 0.047(8) 0.036(6) 0.046(8) -0.008(5) -0.009(6) 0.013(5)
C6A 0.042(7) 0.032(6) 0.039(7) -0.008(5) -0.002(5) 0.006(5)
C7A 0.053(10) 0.066(10) 0.069(9) -0.028(8) 0.016(7) 0.004(8)
C8A 0.049(11) 0.038(9) 0.085(13) -0.025(10) -0.008(11) 0.009(8)
C9A 0.034(6) 0.036(6) 0.037(6) -0.009(5) -0.003(5) 0.001(4)
C10A 0.038(6) 0.028(6) 0.054(8) -0.009(6) -0.002(5) -0.001(5)
C11A 0.038(6) 0.037(6) 0.055(8) -0.015(6) -0.004(5) 0.003(5)
C12A 0.038(6) 0.047(7) 0.042(7) -0.009(6) -0.007(5) 0.000(5)
C13A 0.035(6) 0.038(7) 0.043(6) -0.005(5) -0.005(5) -0.002(5)
C14A 0.059(10) 0.075(12) 0.070(9) -0.011(8) -0.015(8) 0.010(8)
C15A 0.060(11) 0.050(9) 0.065(11) -0.016(9) -0.006(10) -0.005(8)
C16A 0.048(9) 0.081(15) 0.033(7) -0.004(8) 0.001(6) -0.017(9)
C17A 0.046(11) 0.082(16) 0.042(11) -0.007(11) -0.001(8) -0.020(11)
C18A 0.094(14) 0.15(2) 0.067(10) -0.047(13) 0.029(10) -0.079(16)
C19A 0.068(9) 0.081(11) 0.047(8) -0.014(8) 0.007(7) -0.033(8)
C20A 0.053(7) 0.056(8) 0.033(5) -0.004(5) 0.003(5) -0.011(6)
C21A 0.071(12) 0.058(8) 0.039(6) -0.017(5) 0.008(6) -0.011(8)
C22A 0.089(13) 0.070(9) 0.043(6) -0.006(6) 0.004(7) -0.010(8)
C23A 0.055(8) 0.073(5) 0.034(4) -0.010(4) -0.007(5) 0.006(5)
C24A 0.122(17) 0.081(9) 0.043(7) -0.018(7) -0.004(8) 0.024(10)
C25A 0.138(18) 0.076(10) 0.048(7) -0.017(7) -0.007(8) 0.028(11)
C26A 0.105(15) 0.061(8) 0.048(8) -0.016(6) 0.021(8) -0.008(8)
C27A 0.074(12) 0.052(8) 0.036(7) -0.004(6) -0.004(7) 0.013(7)
C28A 0.094(15) 0.050(10) 0.044(11) 0.000(8) 0.003(10) 0.017(10)
C29A 0.104(14) 0.074(11) 0.054(9) 0.011(8) 0.009(10) 0.040(11)
C30A 0.088(12) 0.076(9) 0.048(8) 0.005(7) 0.009(8) 0.038(9)
C31A 0.049(7) 0.056(7) 0.035(5) 0.000(5) -0.003(5) 0.006(6)
C32A 0.046(7) 0.069(11) 0.035(6) 0.002(6) 0.006(5) 0.013(7)
C33A 0.060(9) 0.100(15) 0.035(6) -0.001(7) 0.009(6) -0.009(9)
C34A 0.069(11) 0.10(2) 0.044(8) -0.001(9) 0.016(7) -0.009(11)
C35A 0.064(10) 0.104(17) 0.042(8) 0.004(8) 0.016(7) -0.010(10)
C36A 0.062(9) 0.15(2) 0.054(8) -0.002(9) 0.010(7) -0.011(10)
C37A 0.049(8) 0.133(19) 0.048(8) -0.004(9) 0.007(6) -0.008(9)
C38A 0.052(8) 0.064(12) 0.039(7) -0.004(7) -0.005(6) -0.011(8)
C39A 0.068(12) 0.087(17) 0.051(12) 0.007(13) -0.017(11) -0.024(13)
C40A 0.074(12) 0.096(14) 0.061(10) 0.014(10) -0.027(9) -0.035(11)
C41A 0.069(9) 0.075(10) 0.052(8) 0.011(7) -0.013(7) -0.024(8)
C42A 0.055(7) 0.055(7) 0.035(5) 0.000(5) -0.006(5) -0.008(6)
C43A 0.089(14) 0.053(7) 0.037(6) 0.007(5) -0.023(7) -0.018(7)
C44A 0.18(2) 0.047(9) 0.051(7) 0.003(6) -0.006(9) -0.011(10)
C45A 0.22(3) 0.058(12) 0.063(10) 0.009(8) -0.014(11) -0.006(14)
C46A 0.17(2) 0.054(10) 0.069(9) 0.004(8) -0.035(11) -0.021(11)
C47A 0.17(2) 0.051(9) 0.074(9) 0.004(7) -0.037(11) 0.001(10)
C48A 0.094(13) 0.052(7) 0.058(9) -0.004(6) -0.038(8) -0.017(7)
C49A 0.100(16) 0.035(9) 0.040(8) 0.000(7) 0.004(8) 0.019(9)
C50A 0.105(16) 0.033(11) 0.047(11) -0.003(9) -0.003(11) 0.020(12)
C51A 0.104(14) 0.063(10) 0.040(8) -0.003(7) 0.002(8) 0.036(10)
C52A 0.088(11) 0.074(9) 0.048(8) -0.010(7) -0.009(8) 0.036(9)
C53A 0.062(8) 0.044(7) 0.037(6) 0.002(5) 0.003(5) 0.008(6)
C54A 0.062(8) 0.055(11) 0.042(6) -0.003(7) -0.009(5) 0.015(7)
C55A 0.063(8) 0.087(14) 0.048(8) -0.007(8) -0.008(6) 0.001(8)
C56A 0.073(9) 0.101(15) 0.054(8) -0.022(8) -0.017(7) 0.011(9)
C57A 0.080(11) 0.13(2) 0.043(8) -0.020(9) -0.019(7) 0.011(11)
C58A 0.085(13) 0.13(3) 0.047(9) -0.003(11) -0.019(8) 0.007(14)
C59A 0.070(9) 0.084(13) 0.041(6) 0.006(7) -0.007(6) 0.007(8)
P1 0.0755(19) 0.081(2) 0.083(2) -0.0123(16) -0.0036(15) 0.0010(15)
F1 0.098(7) 0.194(14) 0.138(12) -0.026(10) -0.012(7) -0.004(7)
F2 0.088(7) 0.173(12) 0.138(12) 0.010(10) -0.009(6) -0.003(6)
F3 0.128(10) 0.091(7) 0.205(14) 0.009(7) -0.010(9) -0.011(6)
F4 0.207(15) 0.118(8) 0.203(15) 0.015(8) -0.027(11) -0.004(7)
F5 0.155(13) 0.206(14) 0.116(8) -0.003(7) -0.007(7) 0.020(11)
F6 0.152(13) 0.240(16) 0.127(8) -0.028(8) -0.017(7) -0.005(11)
P1A 0.0755(19) 0.081(2) 0.083(2) -0.0123(16) -0.0036(15) 0.0010(15)
F1A 0.123(12) 0.23(2) 0.130(14) -0.059(13) -0.019(10) 0.026(12)
F2A 0.104(11) 0.157(14) 0.128(13) -0.011(10) -0.014(9) -0.002(9)
F3A 0.112(11) 0.23(2) 0.135(14) -0.082(14) 0.024(9) -0.015(11)
F4A 0.123(12) 0.178(15) 0.118(12) -0.036(10) 0.018(9) -0.007(10)
F5A 0.108(13) 0.132(10) 0.149(16) -0.060(10) 0.015(10) -0.002(8)
F6A 0.122(13) 0.131(11) 0.135(15) -0.058(11) -0.006(10) 0.005(9)
N1 0.033(3) 0.034(3) 0.036(3) -0.004(2) -0.003(2) 0.001(2)
C1 0.016(3) 0.014(3) 0.034(3) -0.007(2) -0.004(2) 0.006(2)

loop_
_atom_type_symbol
_atom_type_description
_atom_type_scat_dispersion_real
_atom_type_scat_dispersion_imag
_atom_type_scat_source
C C 0.0033 0.0016 'International Tables Vol C Tables 4.2.6.8 and 6.1.1.4'
Cl Cl 0.1484 0.1585 'International Tables Vol C Tables 4.2.6.8 and 6.1.1.4'
F F 0.0171 0.0103 'International Tables Vol C Tables 4.2.6.8 and 6.1.1.4'
H H 0.0000 0.0000 'International Tables Vol C Tables 4.2.6.8 and 6.1.1.4'
N N 0.0061 0.0033 'International Tables Vol C Tables 4.2.6.8 and 6.1.1.4'
P P 0.1023 0.0942 'International Tables Vol C Tables 4.2.6.8 and 6.1.1.4'
Ru Ru -1.2594 0.8363 'International Tables Vol C Tables 4.2.6.8 and 6.1.1.4'

loop_
_geom_angle_atom_site_label_1
_geom_angle_atom_site_label_2
_geom_angle_atom_site_label_3
_geom_angle
_geom_angle_site_symmetry_1
_geom_angle_site_symmetry_3
_geom_angle_publ_flag
N2 Ru1 N2 180.0 . 2_355 y
N2 Ru1 N4 90.1(2) . . y
N2 Ru1 N4 89.9(2) 2_355 . y
N2 Ru1 N4 89.9(2) . 2_355 y
N2 Ru1 N4 90.1(2) 2_355 2_355 y
N4 Ru1 N4 180.0 2_355 . y
N2A Ru1 N4A 90.1(2) 2_355 2_355 y
C1 Ru1 N2 89.8(2) 2_355 . y
C1 Ru1 N2 89.8(2) . 2_355 y
C1 Ru1 N2 90.2(2) 2_355 2_355 y
C1 Ru1 N2 90.2(2) . . y
C1 Ru1 N4 90.4(2) 2_355 . y
C1 Ru1 N4 89.6(2) 2_355 2_355 y
C1 Ru1 N4 90.4(2) . 2_355 y
C1 Ru1 N4 89.6(2) . . y
C1 Ru1 N2A 90.2(2) 2_355 2_355 y
C1 Ru1 N2A 89.8(2) . 2_355 y
C1 Ru1 N4A 90.4(2) . 2_355 y
C1 Ru1 N4A 89.6(2) 2_355 2_355 y
C1 Ru1 C1 180.0 2_355 . y
N6 Ru2 Ru3 87.81(18) . . y
N6 Ru2 N10 175.3(2) . . y
N6 Ru2 N1 92.3(2) . . y
N8 Ru2 Ru3 87.32(18) . . y
N8 Ru2 N6 90.0(3) . . y
N8 Ru2 N10 89.4(3) . . y
N8 Ru2 N12 174.9(2) . . y
N8 Ru2 N1 92.6(2) . . y
N10 Ru2 Ru3 87.54(17) . . y
N10 Ru2 N1 92.4(2) . . y
N12 Ru2 Ru3 87.60(18) . . y
N12 Ru2 N6 89.7(3) . . y
N12 Ru2 N10 90.5(3) . . y
N12 Ru2 N1 92.5(2) . . y
N1 Ru2 Ru3 179.91(17) . . y
N7 Ru3 Ru2 88.3(4) . . y
N7 Ru3 N11 176.4(5) . . y
N7 Ru3 N13 89.0(6) . . y
N9 Ru3 Ru2 88.8(3) . . y
N9 Ru3 N7 91.7(6) . . y
N9 Ru3 N11 89.6(5) . . y
N9 Ru3 N13 177.1(5) . . y
N11 Ru3 Ru2 88.4(3) . . y
N13 Ru3 Ru2 88.4(4) . . y
N13 Ru3 N11 89.5(5) . . y
N7A Ru3 Ru2 90.5(3) . . y
N9A Ru3 Ru2 91.0(3) . . y
N9A Ru3 N7A 88.7(5) . . y
N11A Ru3 Ru2 90.0(3) . . y
N11A Ru3 N7A 179.1(5) . . y
N11A Ru3 N9A 90.5(5) . . y
N11A Ru3 N13A 91.4(6) . . y
N13A Ru3 Ru2 90.2(4) . . y
N13A Ru3 N7A 89.4(6) . . y
N13A Ru3 N9A 177.8(5) . . y
C2 N2 Ru1 120.3(7) . . ?
C6 N2 Ru1 125.5(7) . . ?
C6 N2 C2 113.3(9) . . ?
C4 N3 C7 124.2(15) . . ?
C4 N3 C8 117.4(19) . . ?
C7 N3 C8 118.2(18) . . ?
C9 N4 Ru1 120.0(7) . . ?
C13 N4 Ru1 124.3(7) . . ?
C13 N4 C9 114.3(10) . . ?
C11 N5 C14 120.7(15) . . ?
C11 N5 C15 122.3(16) . . ?
C14 N5 C15 116.8(15) . . ?
C16 N6 Ru2 124.1(12) . . ?
C16 N6 C20 118.9(14) . . ?
C20 N6 Ru2 115.7(7) . . ?
C20 N7 Ru3 120.7(11) . . ?
C20 N7 C21 119.1(15) . . ?
C21 N7 Ru3 120.0(12) . . ?
C27 N8 Ru2 122.4(9) . . ?
C31 N8 Ru2 117.1(8) . . ?
C31 N8 C27 119.6(11) . . ?
C31 N9 Ru3 119.5(10) . . ?
C31 N9 C32 120.3(13) . . ?
C32 N9 Ru3 119.7(11) . . ?
C38 N10 Ru2 125.2(10) . . ?
C42 N10 Ru2 119.6(8) . . ?
C42 N10 C38 114.6(13) . . ?
C42 N11 Ru3 119.5(10) . . ?
C42 N11 C43 119.3(15) . . ?
C43 N11 Ru3 120.7(12) . . ?
C49 N12 Ru2 122.9(12) . . ?
C49 N12 C53 117.5(13) . . ?
C53 N12 Ru2 117.9(8) . . ?
C53 N13 Ru3 120.9(10) . . ?
C53 N13 C54 119.7(16) . . ?
C54 N13 Ru3 118.9(13) . . ?
N2 C2 H2 118.2 . . ?
C3 C2 N2 123.7(13) . . ?
C3 C2 H2 118.2 . . ?
C2 C3 H3 120.5 . . ?
C2 C3 C4 118.9(14) . . ?
C4 C3 H3 120.5 . . ?
N3 C4 C3 118.1(15) . . ?
C5 C4 N3 126.0(16) . . ?
C5 C4 C3 115.7(14) . . ?
C4 C5 H5 118.7 . . ?
C6 C5 C4 122.5(15) . . ?
C6 C5 H5 118.7 . . ?
N2 C6 H6 117.2 . . ?
C5 C6 N2 125.5(13) . . ?
C5 C6 H6 117.2 . . ?
N3 C7 H7A 109.6 . . ?
N3 C7 H7B 108.5 . . ?
N3 C7 H7C 110.3 . . ?
H7A C7 H7B 109.5 . . ?
H7A C7 H7C 109.5 . . ?
H7B C7 H7C 109.4 . . ?
N3 C8 H8A 128.6 . . ?
N3 C8 H8B 99.5 . . ?
N3 C8 H8C 99.0 . . ?
H8A C8 H8B 109.5 . . ?
H8A C8 H8C 109.4 . . ?
H8B C8 H8C 109.5 . . ?
N4 C9 H9 117.8 . . ?
C10 C9 N4 124.4(14) . . ?
C10 C9 H9 117.8 . . ?
C9 C10 H10 119.7 . . ?
C9 C10 C11 120.5(15) . . ?
C11 C10 H10 119.7 . . ?
N5 C11 C10 124.2(16) . . ?
N5 C11 C12 121.4(16) . . ?
C12 C11 C10 114.4(14) . . ?
C11 C12 H12 119.1 . . ?
C13 C12 C11 121.9(15) . . ?
C13 C12 H12 119.1 . . ?
N4 C13 C12 124.5(14) . . ?
N4 C13 H13 117.8 . . ?
C12 C13 H13 117.8 . . ?
N5 C14 H14A 109.5 . . ?
N5 C14 H14B 109.5 . . ?
N5 C14 H14C 109.5 . . ?
H14A C14 H14B 109.5 . . ?
H14A C14 H14C 109.5 . . ?
H14B C14 H14C 109.5 . . ?
N5 C15 H15A 109.5 . . ?
N5 C15 H15B 109.5 . . ?
N5 C15 H15C 109.5 . . ?
H15A C15 H15B 109.5 . . ?
H15A C15 H15C 109.5 . . ?
H15B C15 H15C 109.5 . . ?
N6 C16 H16 116.3 . . ?
C17 C16 N6 127(3) . . ?
C17 C16 H16 116.3 . . ?
C16 C17 H17 121.8 . . ?
C16 C17 C18 116(3) . . ?
C18 C17 H17 121.8 . . ?
C17 C18 H18 121.6 . . ?
C19 C18 C17 117(2) . . ?
C19 C18 H18 121.6 . . ?
C18 C19 H19 118.9 . . ?
C20 C19 C18 122.1(17) . . ?
C20 C19 H19 118.9 . . ?
N7 C20 N6 115.3(13) . . ?
N7 C20 C19 126.2(16) . . ?
C19 C20 N6 117.8(14) . . ?
N7 C21 C22 119(2) . . ?
N7 C21 C26 122(2) . . ?
C22 C21 C26 119(2) . . ?
C21 C22 H22 120.1 . . ?
C21 C22 C23 120(3) . . ?
C23 C22 H22 120.1 . . ?
C22 C23 H23 122.2 . . ?
C24 C23 C22 116(4) . . ?
C24 C23 H23 122.2 . . ?
C23 C24 H24 116.7 . . ?
C23 C24 C25 127(3) . . ?
C25 C24 H24 116.7 . . ?
C24 C25 H25 121.9 . . ?
C26 C25 C24 116(2) . . ?
C26 C25 H25 121.9 . . ?
C21 C26 H26 118.6 . . ?
C25 C26 C21 123(2) . . ?
C25 C26 H26 118.6 . . ?
N8 C27 H27 117.2 . . ?
C28 C27 N8 125.5(19) . . ?
C28 C27 H27 117.2 . . ?
C27 C28 H28 122.2 . . ?
C27 C28 C29 116(2) . . ?
C29 C28 H28 122.2 . . ?
C28 C29 H29 119.3 . . ?
C30 C29 C28 121.4(19) . . ?
C30 C29 H29 119.3 . . ?
C29 C30 H30 120.9 . . ?
C29 C30 C31 118.2(15) . . ?
C31 C30 H30 120.9 . . ?
N8 C31 C30 119.1(13) . . ?
N9 C31 N8 116.7(12) . . ?
N9 C31 C30 124.2(14) . . ?
C33 C32 N9 120.9(14) . . ?
C33 C32 C37 117.1(17) . . ?
C37 C32 N9 121.8(15) . . ?
C32 C33 H33 119.6 . . ?
C34 C33 C32 120.8(18) . . ?
C34 C33 H33 119.6 . . ?
C33 C34 H34 120.8 . . ?
C35 C34 C33 118.4(19) . . ?
C35 C34 H34 120.8 . . ?
C34 C35 H35 116.7 . . ?
C34 C35 C36 127(2) . . ?
C36 C35 H35 116.7 . . ?
C35 C36 H36 123.9 . . ?
C35 C36 C37 112(2) . . ?
C37 C36 H36 123.9 . . ?
C32 C37 C36 124.5(18) . . ?
C32 C37 H37 117.7 . . ?
C36 C37 H37 117.7 . . ?
N10 C38 H38 116.1 . . ?
C39 C38 N10 128(2) . . ?
C39 C38 H38 116.1 . . ?
C38 C39 H39 122.3 . . ?
C38 C39 C40 115(3) . . ?
C40 C39 H39 122.3 . . ?
C39 C40 H40 120.9 . . ?
C41 C40 C39 118(2) . . ?
C41 C40 H40 120.9 . . ?
C40 C41 H41 119.5 . . ?
C40 C41 C42 120.9(17) . . ?
C42 C41 H41 119.5 . . ?
N10 C42 N11 114.1(13) . . ?
N10 C42 C41 123.0(14) . . ?
N11 C42 C41 122.7(14) . . ?
N11 C43 C44 118(2) . . ?
N11 C43 C48 121(2) . . ?
C48 C43 C44 122(2) . . ?
C43 C44 H44 121.4 . . ?
C43 C44 C45 117(3) . . ?
C45 C44 H44 121.4 . . ?
C44 C45 H45 122.1 . . ?
C46 C45 C44 116(4) . . ?
C46 C45 H45 122.1 . . ?
C45 C46 H46 116.3 . . ?
C47 C46 C45 127(3) . . ?
C47 C46 H46 116.3 . . ?
C46 C47 H47 121.1 . . ?
C46 C47 C48 118(3) . . ?
C48 C47 H47 121.1 . . ?
C43 C48 H48 119.9 . . ?
C47 C48 C43 120(3) . . ?
C47 C48 H48 119.9 . . ?
N12 C49 H49 117.2 . . ?
C50 C49 N12 126(2) . . ?
C50 C49 H49 117.2 . . ?
C49 C50 H50 121.1 . . ?
C49 C50 C51 118(3) . . ?
C51 C50 H50 121.1 . . ?
C50 C51 H51 121.6 . . ?
C52 C51 C50 117(2) . . ?
C52 C51 H51 121.6 . . ?
C51 C52 H52 119.1 . . ?
C51 C52 C53 121.7(17) . . ?
C53 C52 H52 119.1 . . ?
N13 C53 N12 113.7(13) . . ?
N13 C53 C52 126.2(15) . . ?
C52 C53 N12 120.1(14) . . ?
C55 C54 N13 114(3) . . ?
C59 C54 N13 120(2) . . ?
C59 C54 C55 126(2) . . ?
C54 C55 H55 123.3 . . ?
C54 C55 C56 113(2) . . ?
C56 C55 H55 123.3 . . ?
C55 C56 H56 120.9 . . ?
C57 C56 C55 118(3) . . ?
C57 C56 H56 120.9 . . ?
C56 C57 H57 116.6 . . ?
C56 C57 C58 127(3) . . ?
C58 C57 H57 116.6 . . ?
C57 C58 H58 120.1 . . ?
C57 C58 C59 120(3) . . ?
C59 C58 H58 120.1 . . ?
C54 C59 C58 115(2) . . ?
C54 C59 H59 122.4 . . ?
C58 C59 H59 122.4 . . ?
C4A N3A C7A 122.6(16) . . ?
C4A N3A C8A 119.0(17) . . ?
C8A N3A C7A 118.2(16) . . ?
C11A N5A C14A 120.4(15) . . ?
C11A N5A C15A 119.4(17) . . ?
C15A N5A C14A 120.1(16) . . ?
C20A N7A Ru3 117.6(10) . . ?
C20A N7A C21A 120.7(14) . . ?
C21A N7A Ru3 121.5(11) . . ?
C31A N9A Ru3 117.7(10) . . ?
C31A N9A C32A 120.6(14) . . ?
C32A N9A Ru3 121.4(10) . . ?
C42A N11A Ru3 119.3(10) . . ?
C42A N11A C43A 118.8(15) . . ?
C43A N11A Ru3 121.5(12) . . ?
C53A N13A Ru3 118.6(11) . . ?
C53A N13A C54A 119.3(15) . . ?
C54A N13A Ru3 121.8(12) . . ?
C3A C2A H2A 118.4 . . ?
C2A C3A H3A 119.4 . . ?
C2A C3A C4A 121.1(15) . . ?
C4A C3A H3A 119.4 . . ?
N3A C4A C3A 121.7(17) . . ?
N3A C4A C5A 124.1(17) . . ?
C5A C4A C3A 114.3(14) . . ?
C4A C5A H5A 119.0 . . ?
C6A C5A C4A 122.0(15) . . ?
C6A C5A H5A 119.0 . . ?
C5A C6A H6A 117.4 . . ?
N3A C7A H7AA 110.2 . . ?
N3A C7A H7AB 109.4 . . ?
N3A C7A H7AC 109.0 . . ?
H7AA C7A H7AB 109.4 . . ?
H7AA C7A H7AC 109.4 . . ?
H7AB C7A H7AC 109.4 . . ?
N3A C8A H8AA 83.3 . . ?
N3A C8A H8AB 115.5 . . ?
N3A C8A H8AC 125.4 . . ?
H8AA C8A H8AB 109.5 . . ?
H8AA C8A H8AC 109.5 . . ?
H8AB C8A H8AC 109.5 . . ?
C10A C9A H9A 116.6 . . ?
C9A C10A H10A 120.0 . . ?
C9A C10A C11A 120.0(15) . . ?
C11A C10A H10A 120.0 . . ?
N5A C11A C10A 121.3(16) . . ?
N5A C11A C12A 124.3(16) . . ?
C10A C11A C12A 114.5(14) . . ?
C11A C12A H12A 120.1 . . ?
C13A C12A C11A 119.8(14) . . ?
C13A C12A H12A 120.1 . . ?
C12A C13A H13A 117.6 . . ?
N5A C14A H14D 109.5 . . ?
N5A C14A H14E 109.5 . . ?
N5A C14A H14F 109.5 . . ?
H14D C14A H14E 109.5 . . ?
H14D C14A H14F 109.5 . . ?
H14E C14A H14F 109.5 . . ?
N5A C15A H15D 109.5 . . ?
N5A C15A H15E 109.5 . . ?
N5A C15A H15F 109.5 . . ?
H15D C15A H15E 109.5 . . ?
H15D C15A H15F 109.5 . . ?
H15E C15A H15F 109.5 . . ?
C17A C16A H16A 120.2 . . ?
C16A C17A H17A 119.6 . . ?
C18A C17A C16A 121(3) . . ?
C18A C17A H17A 119.6 . . ?
C17A C18A H18A 119.9 . . ?
C17A C18A C19A 120(2) . . ?
C19A C18A H18A 119.9 . . ?
C18A C19A H19A 119.6 . . ?
C18A C19A C20A 120.8(17) . . ?
C20A C19A H19A 119.6 . . ?
N7A C20A C19A 123.6(15) . . ?
C22A C21A N7A 124.7(15) . . ?
C22A C21A C26A 115.1(17) . . ?
C26A C21A N7A 119.9(14) . . ?
C21A C22A H22A 119.8 . . ?
C21A C22A C23A 120.5(19) . . ?
C23A C22A H22A 119.8 . . ?
C22A C23A H23A 119.5 . . ?
C24A C23A C22A 121(2) . . ?
C24A C23A H23A 119.5 . . ?
C23A C24A H24A 120.0 . . ?
C25A C24A C23A 120.0(19) . . ?
C25A C24A H24A 120.0 . . ?
C24A C25A H25A 120.9 . . ?
C24A C25A C26A 118.3(19) . . ?
C26A C25A H25A 120.9 . . ?
C21A C26A H26A 117.7 . . ?
C25A C26A C21A 124.7(18) . . ?
C25A C26A H26A 117.7 . . ?
C28A C27A H27A 118.5 . . ?
C27A C28A H28A 119.8 . . ?
C29A C28A C27A 120(3) . . ?
C29A C28A H28A 119.8 . . ?
C28A C29A H29A 121.9 . . ?
C30A C29A C28A 116(2) . . ?
C30A C29A H29A 121.9 . . ?
C29A C30A H30A 118.8 . . ?
C29A C30A C31A 122.4(18) . . ?
C31A C30A H30A 118.8 . . ?
N9A C31A C30A 123.3(15) . . ?
C33A C32A N9A 119.8(18) . . ?
C33A C32A C37A 120.0(18) . . ?
C37A C32A N9A 119.8(17) . . ?
C32A C33A H33A 119.9 . . ?
C32A C33A C34A 120(2) . . ?
C34A C33A H33A 119.9 . . ?
C33A C34A H34A 119.8 . . ?
C35A C34A C33A 120(3) . . ?
C35A C34A H34A 119.8 . . ?
C34A C35A H35A 121.2 . . ?
C34A C35A C36A 118(2) . . ?
C36A C35A H35A 121.2 . . ?
C35A C36A H36A 119.8 . . ?
C37A C36A C35A 120(2) . . ?
C37A C36A H36A 119.8 . . ?
C32A C37A H37A 119.4 . . ?
C36A C37A C32A 121(2) . . ?
C36A C37A H37A 119.4 . . ?
C39A C38A H38A 119.6 . . ?
C38A C39A H39A 120.8 . . ?
C40A C39A C38A 118(3) . . ?
C40A C39A H39A 120.8 . . ?
C39A C40A H40A 119.6 . . ?
C41A C40A C39A 121(2) . . ?
C41A C40A H40A 119.6 . . ?
C40A C41A H41A 119.8 . . ?
C40A C41A C42A 120.3(18) . . ?
C42A C41A H41A 119.8 . . ?
N11A C42A C41A 124.7(15) . . ?
C44A C43A N11A 120(2) . . ?
C48A C43A N11A 119(2) . . ?
C48A C43A C44A 120(2) . . ?
C43A C44A H44A 118.7 . . ?
C45A C44A C43A 123(3) . . ?
C45A C44A H44A 118.7 . . ?
C44A C45A H45A 120.7 . . ?
C44A C45A C46A 119(3) . . ?
C46A C45A H45A 120.7 . . ?
C45A C46A H46A 119.7 . . ?
C47A C46A C45A 121(2) . . ?
C47A C46A H46A 119.7 . . ?
C46A C47A H47A 123.6 . . ?
C46A C47A C48A 113(2) . . ?
C48A C47A H47A 123.6 . . ?
C43A C48A C47A 125(2) . . ?
C43A C48A H48A 117.4 . . ?
C47A C48A H48A 117.4 . . ?
C50A C49A H49A 118.9 . . ?
C49A C50A H50A 120.2 . . ?
C51A C50A C49A 120(3) . . ?
C51A C50A H50A 120.2 . . ?
C50A C51A H51A 119.7 . . ?
C50A C51A C52A 121(2) . . ?
C52A C51A H51A 119.7 . . ?
C51A C52A H52A 118.5 . . ?
C51A C52A C53A 123.0(19) . . ?
C53A C52A H52A 118.5 . . ?
N13A C53A C52A 125.4(15) . . ?
C55A C54A N13A 118.8(19) . . ?
C55A C54A C59A 122(2) . . ?
C59A C54A N13A 119(2) . . ?
C54A C55A H55A 119.9 . . ?
C54A C55A C56A 120(2) . . ?
C56A C55A H55A 119.9 . . ?
C55A C56A H56A 121.3 . . ?
C57A C56A C55A 117(2) . . ?
C57A C56A H56A 121.3 . . ?
C56A C57A H57A 120.4 . . ?
C58A C57A C56A 119(2) . . ?
C58A C57A H57A 120.4 . . ?
C57A C58A H58A 118.0 . . ?
C59A C58A C57A 124(4) . . ?
C59A C58A H58A 118.0 . . ?
C54A C59A H59A 121.9 . . ?
C58A C59A C54A 116(3) . . ?
C58A C59A H59A 121.9 . . ?
F2 P1 F1 174.8(10) . . ?
F2 P1 F5 91.8(9) . . ?
F2 P1 F6 87.6(10) . . ?
F3 P1 F1 90.3(9) . . ?
F3 P1 F2 85.4(8) . . ?
F3 P1 F5 107.0(10) . . ?
F3 P1 F6 79.4(11) . . ?
F4 P1 F1 104.6(11) . . ?
F4 P1 F2 79.7(10) . . ?
F4 P1 F3 165.1(11) . . ?
F4 P1 F5 73.1(11) . . ?
F4 P1 F6 100.5(12) . . ?
F5 P1 F1 92.3(10) . . ?
F6 P1 F1 88.7(10) . . ?
F6 P1 F5 173.6(11) . . ?
C1 N1 Ru2 179.5(6) . . ?
N1 C1 Ru1 179.0(6) . . ?

loop_
_geom_bond_atom_site_label_1
_geom_bond_atom_site_label_2
_geom_bond_distance
_geom_bond_site_symmetry_2
_geom_bond_publ_flag
Ru1 N2 2.101(6) . y
Ru1 N2 2.101(6) 2_355 y
Ru1 N4 2.104(6) . y
Ru1 N4 2.104(6) 2_355 y
Ru1 N2A 2.101(6) 2_355 y
Ru1 N4A 2.104(6) 2_355 y
Ru1 C1 2.076(6) 2_355 y
Ru1 C1 2.076(6) . y
Ru2 Ru3 2.2804(12) . y
Ru2 N6 2.087(7) . y
Ru2 N8 2.068(6) . y
Ru2 N10 2.090(7) . y
Ru2 N12 2.080(7) . y
Ru2 N1 2.148(6) . y
Ru3 N7 2.028(13) . y
Ru3 N9 2.011(12) . y
Ru3 N11 2.055(13) . y
Ru3 N13 2.044(13) . y
Ru3 N7A 2.073(12) . y
Ru3 N9A 2.042(12) . y
Ru3 N11A 2.003(13) . y
Ru3 N13A 2.018(13) . y
N2 C2 1.401(15) . ?
N2 C6 1.347(15) . ?
N3 C4 1.39(2) . ?
N3 C7 1.45(2) . ?
N3 C8 1.47(3) . ?
N4 C9 1.387(15) . ?
N4 C13 1.341(15) . ?
N5 C11 1.34(2) . ?
N5 C14 1.49(2) . ?
N5 C15 1.51(3) . ?
N6 C16 1.32(2) . ?
N6 C20 1.420(17) . ?
N7 C20 1.337(19) . ?
N7 C21 1.40(2) . ?
N8 C27 1.381(18) . ?
N8 C31 1.370(16) . ?
N9 C31 1.341(19) . ?
N9 C32 1.45(2) . ?
N10 C38 1.38(2) . ?
N10 C42 1.355(16) . ?
N11 C42 1.389(19) . ?
N11 C43 1.41(2) . ?
N12 C49 1.35(2) . ?
N12 C53 1.412(17) . ?
N13 C53 1.354(19) . ?
N13 C54 1.46(3) . ?
C2 H2 0.9300 . ?
C2 C3 1.365(19) . ?
C3 H3 0.9300 . ?
C3 C4 1.42(2) . ?
C4 C5 1.35(2) . ?
C5 H5 0.9300 . ?
C5 C6 1.32(2) . ?
C6 H6 0.9300 . ?
C7 H7A 0.9604 . ?
C7 H7B 0.9606 . ?
C7 H7C 0.9599 . ?
C8 H8A 0.9603 . ?
C8 H8B 0.9601 . ?
C8 H8C 0.9601 . ?
C9 H9 0.9300 . ?
C9 C10 1.36(2) . ?
C10 H10 0.9300 . ?
C10 C11 1.41(2) . ?
C11 C12 1.41(2) . ?
C12 H12 0.9300 . ?
C12 C13 1.36(2) . ?
C13 H13 0.9300 . ?
C14 H14A 0.9600 . ?
C14 H14B 0.9600 . ?
C14 H14C 0.9600 . ?
C15 H15A 0.9600 . ?
C15 H15B 0.9600 . ?
C15 H15C 0.9600 . ?
C16 H16 0.9300 . ?
C16 C17 1.31(4) . ?
C17 H17 0.9300 . ?
C17 C18 1.48(4) . ?
C18 H18 0.9300 . ?
C18 C19 1.41(3) . ?
C19 H19 0.9300 . ?
C19 C20 1.37(2) . ?
C21 C22 1.40(3) . ?
C21 C26 1.43(3) . ?
C22 H22 0.9300 . ?
C22 C23 1.48(4) . ?
C23 H23 0.9300 . ?
C23 C24 1.34(6) . ?
C24 H24 0.9300 . ?
C24 C25 1.42(3) . ?
C25 H25 0.9300 . ?
C25 C26 1.36(3) . ?
C26 H26 0.9300 . ?
C27 H27 0.9300 . ?
C27 C28 1.33(3) . ?
C28 H28 0.9300 . ?
C28 C29 1.47(3) . ?
C29 H29 0.9300 . ?
C29 C30 1.37(2) . ?
C30 H30 0.9300 . ?
C30 C31 1.46(2) . ?
C32 C33 1.380(15) . ?
C32 C37 1.390(14) . ?
C33 H33 0.9300 . ?
C33 C34 1.364(15) . ?
C34 H34 0.9300 . ?
C34 C35 1.354(15) . ?
C35 H35 0.9300 . ?
C35 C36 1.360(16) . ?
C36 H36 0.9300 . ?
C36 C37 1.407(15) . ?
C37 H37 0.9300 . ?
C38 H38 0.9300 . ?
C38 C39 1.38(3) . ?
C39 H39 0.9300 . ?
C39 C40 1.44(5) . ?
C40 H40 0.9300 . ?
C40 C41 1.39(3) . ?
C41 H41 0.9300 . ?
C41 C42 1.40(2) . ?
C43 C44 1.45(3) . ?
C43 C48 1.42(4) . ?
C44 H44 0.9300 . ?
C44 C45 1.47(4) . ?
C45 H45 0.9300 . ?
C45 C46 1.40(6) . ?
C46 H46 0.9300 . ?
C46 C47 1.37(4) . ?
C47 H47 0.9300 . ?
C47 C48 1.38(3) . ?
C48 H48 0.9300 . ?
C49 H49 0.9300 . ?
C49 C50 1.30(3) . ?
C50 H50 0.9300 . ?
C50 C51 1.51(3) . ?
C51 H51 0.9300 . ?
C51 C52 1.36(2) . ?
C52 H52 0.9300 . ?
C52 C53 1.38(2) . ?
C54 C55 1.41(3) . ?
C54 C59 1.40(4) . ?
C55 H55 0.9300 . ?
C55 C56 1.60(3) . ?
C56 H56 0.9300 . ?
C56 C57 1.26(4) . ?
C57 H57 0.9300 . ?
C57 C58 1.37(4) . ?
C58 H58 0.9300 . ?
C58 C59 1.47(3) . ?
C59 H59 0.9300 . ?
N3A C4A 1.35(2) . ?
N3A C7A 1.47(2) . ?
N3A C8A 1.45(3) . ?
N5A C11A 1.36(2) . ?
N5A C14A 1.47(2) . ?
N5A C15A 1.46(3) . ?
N7A C20A 1.348(18) . ?
N7A C21A 1.41(2) . ?
N9A C31A 1.361(19) . ?
N9A C32A 1.43(2) . ?
N11A C42A 1.330(19) . ?
N11A C43A 1.44(3) . ?
N13A C53A 1.389(19) . ?
N13A C54A 1.44(2) . ?
C2A H2A 0.9300 . ?
C2A C3A 1.381(19) . ?
C3A H3A 0.9300 . ?
C3A C4A 1.39(2) . ?
C4A C5A 1.39(2) . ?
C5A H5A 0.9300 . ?
C5A C6A 1.35(2) . ?
C6A H6A 0.9300 . ?
C7A H7AA 0.9604 . ?
C7A H7AB 0.9602 . ?
C7A H7AC 0.9608 . ?
C8A H8AA 0.9602 . ?
C8A H8AB 0.9602 . ?
C8A H8AC 0.9600 . ?
C9A H9A 0.9300 . ?
C9A C10A 1.353(19) . ?
C10A H10A 0.9300 . ?
C10A C11A 1.40(2) . ?
C11A C12A 1.41(2) . ?
C12A H12A 0.9300 . ?
C12A C13A 1.378(19) . ?
C13A H13A 0.9300 . ?
C14A H14D 0.9600 . ?
C14A H14E 0.9600 . ?
C14A H14F 0.9600 . ?
C15A H15D 0.9600 . ?
C15A H15E 0.9600 . ?
C15A H15F 0.9600 . ?
C16A H16A 0.9300 . ?
C16A C17A 1.49(4) . ?
C17A H17A 0.9300 . ?
C17A C18A 1.34(4) . ?
C18A H18A 0.9300 . ?
C18A C19A 1.38(3) . ?
C19A H19A 0.9300 . ?
C19A C20A 1.43(2) . ?
C21A C22A 1.376(15) . ?
C21A C26A 1.377(15) . ?
C22A H22A 0.9300 . ?
C22A C23A 1.392(15) . ?
C23A H23A 0.9300 . ?
C23A C24A 1.352(16) . ?
C24A H24A 0.9300 . ?
C24A C25A 1.345(15) . ?
C25A H25A 0.9300 . ?
C25A C26A 1.364(14) . ?
C26A H26A 0.9300 . ?
C27A H27A 0.9300 . ?
C27A C28A 1.41(3) . ?
C28A H28A 0.9300 . ?
C28A C29A 1.38(4) . ?
C29A H29A 0.9300 . ?
C29A C30A 1.37(3) . ?
C30A H30A 0.9300 . ?
C30A C31A 1.40(2) . ?
C32A C33A 1.36(2) . ?
C32A C37A 1.38(3) . ?
C33A H33A 0.9300 . ?
C33A C34A 1.39(4) . ?
C34A H34A 0.9300 . ?
C34A C35A 1.38(4) . ?
C35A H35A 0.9300 . ?
C35A C36A 1.44(3) . ?
C36A H36A 0.9300 . ?
C36A C37A 1.33(3) . ?
C37A H37A 0.9300 . ?
C38A H38A 0.9300 . ?
C38A C39A 1.42(3) . ?
C39A H39A 0.9300 . ?
C39A C40A 1.38(4) . ?
C40A H40A 0.9300 . ?
C40A C41A 1.36(3) . ?
C41A H41A 0.9300 . ?
C41A C42A 1.41(2) . ?
C43A C44A 1.35(3) . ?
C43A C48A 1.33(4) . ?
C44A H44A 0.9300 . ?
C44A C45A 1.25(3) . ?
C45A H45A 0.9300 . ?
C45A C46A 1.54(4) . ?
C46A H46A 0.9300 . ?
C46A C47A 1.35(3) . ?
C47A H47A 0.9300 . ?
C47A C48A 1.43(3) . ?
C48A H48A 0.9300 . ?
C49A H49A 0.9300 . ?
C49A C50A 1.45(4) . ?
C50A H50A 0.9300 . ?
C50A C51A 1.27(4) . ?
C51A H51A 0.9300 . ?
C51A C52A 1.32(3) . ?
C52A H52A 0.9300 . ?
C52A C53A 1.39(2) . ?
C54A C55A 1.36(3) . ?
C54A C59A 1.37(3) . ?
C55A H55A 0.9300 . ?
C55A C56A 1.41(3) . ?
C56A H56A 0.9300 . ?
C56A C57A 1.37(3) . ?
C57A H57A 0.9300 . ?
C57A C58A 1.37(6) . ?
C58A H58A 0.9300 . ?
C58A C59A 1.36(4) . ?
C59A H59A 0.9300 . ?
P1 F1 1.583(15) . ?
P1 F2 1.560(14) . ?
P1 F3 1.544(13) . ?
P1 F4 1.543(17) . ?
P1 F5 1.575(17) . ?
P1 F6 1.564(18) . ?
N1 C1 1.112(8) . ?

loop_
_geom_torsion_atom_site_label_1
_geom_torsion_atom_site_label_2
_geom_torsion_atom_site_label_3
_geom_torsion_atom_site_label_4
_geom_torsion
_geom_torsion_site_symmetry_1
_geom_torsion_site_symmetry_2
_geom_torsion_site_symmetry_3
_geom_torsion_site_symmetry_4
_geom_torsion_publ_flag
Ru1 N2 C2 C3 -169.0(11) . . . . ?
Ru1 N2 C6 C5 166.9(11) . . . . ?
Ru1 N4 C9 C10 167.0(11) . . . . ?
Ru1 N4 C13 C12 -166.6(11) . . . . ?
Ru2 N6 C16 C17 -174(3) . . . . ?
Ru2 N6 C20 N7 -16.7(17) . . . . ?
Ru2 N6 C20 C19 172.2(13) . . . . ?
Ru2 N8 C27 C28 -173.2(19) . . . . ?
Ru2 N8 C31 N9 -15.4(17) . . . . ?
Ru2 N8 C31 C30 167.3(11) . . . . ?
Ru2 N10 C38 C39 -175(2) . . . . ?
Ru2 N10 C42 N11 -13.8(16) . . . . ?
Ru2 N10 C42 C41 171.9(13) . . . . ?
Ru2 N12 C49 C50 -173(3) . . . . ?
Ru2 N12 C53 N13 -15.9(16) . . . . ?
Ru2 N12 C53 C52 167.1(14) . . . . ?
Ru3 N7 C20 N6 -11.9(19) . . . . ?
Ru3 N7 C20 C19 158.3(15) . . . . ?
Ru3 N7 C21 C22 -65(2) . . . . ?
Ru3 N7 C21 C26 117(2) . . . . ?
Ru3 N9 C31 N8 -11.7(19) . . . . ?
Ru3 N9 C31 C30 165.4(13) . . . . ?
Ru3 N9 C32 C33 108(2) . . . . ?
Ru3 N9 C32 C37 -67(2) . . . . ?
Ru3 N11 C42 N10 -13.7(18) . . . . ?
Ru3 N11 C42 C41 160.6(13) . . . . ?
Ru3 N11 C43 C44 -64(2) . . . . ?
Ru3 N11 C43 C48 113(2) . . . . ?
Ru3 N13 C53 N12 -12.4(18) . . . . ?
Ru3 N13 C53 C52 164.3(15) . . . . ?
Ru3 N13 C54 C55 -69(2) . . . . ?
Ru3 N13 C54 C59 113(2) . . . . ?
Ru3 N7A C20A C19A -166.0(14) . . . . ?
Ru3 N7A C21A C22A 65(2) . . . . ?
Ru3 N7A C21A C26A -109(2) . . . . ?
Ru3 N9A C31A C30A -163.0(15) . . . . ?
Ru3 N9A C32A C33A 63(2) . . . . ?
Ru3 N9A C32A C37A -110(2) . . . . ?
Ru3 N11A C42A C41A -166.6(15) . . . . ?
Ru3 N11A C43A C44A 68(3) . . . . ?
Ru3 N11A C43A C48A -105(2) . . . . ?
Ru3 N13A C53A C52A -163.5(16) . . . . ?
Ru3 N13A C54A C55A -113(2) . . . . ?
Ru3 N13A C54A C59A 63(2) . . . . ?
N2 C2 C3 C4 4(2) . . . . ?
N3 C4 C5 C6 -178.4(15) . . . . ?
N4 C9 C10 C11 -1(2) . . . . ?
N5 C11 C12 C13 177.0(15) . . . . ?
N6 C16 C17 C18 9(5) . . . . ?
N7 C21 C22 C23 176(2) . . . . ?
N7 C21 C26 C25 -177(2) . . . . ?
N8 C27 C28 C29 6(4) . . . . ?
N9 C32 C33 C34 -176(2) . . . . ?
N9 C32 C37 C36 177.7(19) . . . . ?
N10 C38 C39 C40 6(4) . . . . ?
N11 C43 C44 C45 174(2) . . . . ?
N11 C43 C48 C47 -175(2) . . . . ?
N12 C49 C50 C51 10(5) . . . . ?
N13 C54 C55 C56 177.8(16) . . . . ?
N13 C54 C59 C58 -174.1(19) . . . . ?
C2 N2 C6 C5 -2.1(18) . . . . ?
C2 C3 C4 N3 176.9(15) . . . . ?
C2 C3 C4 C5 -7(2) . . . . ?
C3 C4 C5 C6 6(3) . . . . ?
C4 C5 C6 N2 -2(3) . . . . ?
C6 N2 C2 C3 0.6(18) . . . . ?
C7 N3 C4 C3 -11(3) . . . . ?
C7 N3 C4 C5 173.7(18) . . . . ?
C8 N3 C4 C3 175(2) . . . . ?
C8 N3 C4 C5 0(3) . . . . ?
C9 N4 C13 C12 0.0(18) . . . . ?
C9 C10 C11 N5 -177.2(15) . . . . ?
C9 C10 C11 C12 2(2) . . . . ?
C10 C11 C12 C13 -2(2) . . . . ?
C11 C12 C13 N4 1(3) . . . . ?
C13 N4 C9 C10 -0.2(18) . . . . ?
C14 N5 C11 C10 7(2) . . . . ?
C14 N5 C11 C12 -172.4(16) . . . . ?
C15 N5 C11 C10 -177.7(18) . . . . ?
C15 N5 C11 C12 3(3) . . . . ?
C16 N6 C20 N7 175.6(14) . . . . ?
C16 N6 C20 C19 5(2) . . . . ?
C16 C17 C18 C19 -8(5) . . . . ?
C17 C18 C19 C20 6(4) . . . . ?
C18 C19 C20 N6 -5(3) . . . . ?
C18 C19 C20 N7 -175(2) . . . . ?
C20 N6 C16 C17 -7(3) . . . . ?
C20 N7 C21 C22 119(2) . . . . ?
C20 N7 C21 C26 -59(3) . . . . ?
C21 N7 C20 N6 164.1(17) . . . . ?
C21 N7 C20 C19 -26(3) . . . . ?
C21 C22 C23 C24 3(4) . . . . ?
C22 C21 C26 C25 5(4) . . . . ?
C22 C23 C24 C25 0(5) . . . . ?
C23 C24 C25 C26 -1(5) . . . . ?
C24 C25 C26 C21 -2(4) . . . . ?
C26 C21 C22 C23 -5(3) . . . . ?
C27 N8 C31 N9 175.2(13) . . . . ?
C27 N8 C31 C30 -2(2) . . . . ?
C27 C28 C29 C30 -2(4) . . . . ?
C28 C29 C30 C31 -4(3) . . . . ?
C29 C30 C31 N8 6(3) . . . . ?
C29 C30 C31 N9 -171.0(18) . . . . ?
C31 N8 C27 C28 -4(3) . . . . ?
C31 N9 C32 C33 -64(3) . . . . ?
C31 N9 C32 C37 122(2) . . . . ?
C32 N9 C31 N8 159.6(13) . . . . ?
C32 N9 C31 C30 -23(2) . . . . ?
C32 C33 C34 C35 3(4) . . . . ?
C33 C32 C37 C36 3(3) . . . . ?
C33 C34 C35 C36 -7(4) . . . . ?
C34 C35 C36 C37 8(4) . . . . ?
C35 C36 C37 C32 -6(3) . . . . ?
C37 C32 C33 C34 -1(4) . . . . ?
C38 N10 C42 N11 174.6(13) . . . . ?
C38 N10 C42 C41 0(2) . . . . ?
C38 C39 C40 C41 -6(4) . . . . ?
C39 C40 C41 C42 3(3) . . . . ?
C40 C41 C42 N10 0(3) . . . . ?
C40 C41 C42 N11 -174.3(17) . . . . ?
C42 N10 C38 C39 -4(3) . . . . ?
C42 N11 C43 C44 124(2) . . . . ?
C42 N11 C43 C48 -59(3) . . . . ?
C43 N11 C42 N10 158.2(17) . . . . ?
C43 N11 C42 C41 -27(3) . . . . ?
C43 C44 C45 C46 2(4) . . . . ?
C44 C43 C48 C47 1(4) . . . . ?
C44 C45 C46 C47 1(5) . . . . ?
C45 C46 C47 C48 -3(5) . . . . ?
C46 C47 C48 C43 2(4) . . . . ?
C48 C43 C44 C45 -3(4) . . . . ?
C49 N12 C53 N13 178.4(15) . . . . ?
C49 N12 C53 C52 1(2) . . . . ?
C49 C50 C51 C52 -5(4) . . . . ?
C50 C51 C52 C53 -1(3) . . . . ?
C51 C52 C53 N12 3(3) . . . . ?
C51 C52 C53 N13 -173.6(18) . . . . ?
C53 N12 C49 C50 -8(3) . . . . ?
C53 N13 C54 C55 119(2) . . . . ?
C53 N13 C54 C59 -58(3) . . . . ?
C54 N13 C53 N12 158.5(17) . . . . ?
C54 N13 C53 C52 -25(3) . . . . ?
C54 C55 C56 C57 -4(3) . . . . ?
C55 C54 C59 C58 9(4) . . . . ?
C55 C56 C57 C58 10(5) . . . . ?
C56 C57 C58 C59 -6(5) . . . . ?
C57 C58 C59 C54 -4(4) . . . . ?
C59 C54 C55 C56 -5(4) . . . . ?
N3A C4A C5A C6A 174.5(17) . . . . ?
N5A C11A C12A C13A 176.1(15) . . . . ?
N7A C21A C22A C23A -173.7(19) . . . . ?
N7A C21A C26A C25A 168(2) . . . . ?
N9A C32A C33A C34A -179(2) . . . . ?
N9A C32A C37A C36A 175(2) . . . . ?
N11A C43A C44A C45A -172(3) . . . . ?
N11A C43A C48A C47A 175(2) . . . . ?
N13A C54A C55A C56A 174.8(18) . . . . ?
N13A C54A C59A C58A -176(3) . . . . ?
C2A C3A C4A N3A -179.0(16) . . . . ?
C2A C3A C4A C5A 1(3) . . . . ?
C3A C4A C5A C6A -5(3) . . . . ?
C7A N3A C4A C3A 6(3) . . . . ?
C7A N3A C4A C5A -173.8(18) . . . . ?
C8A N3A C4A C3A -177.6(19) . . . . ?
C8A N3A C4A C5A 2(3) . . . . ?
C9A C10A C11A N5A -177.1(15) . . . . ?
C9A C10A C11A C12A 3(2) . . . . ?
C10A C11A C12A C13A -4(2) . . . . ?
C14A N5A C11A C10A 171.7(16) . . . . ?
C14A N5A C11A C12A -8(3) . . . . ?
C15A N5A C11A C10A -3(3) . . . . ?
C15A N5A C11A C12A 176.7(18) . . . . ?
C16A C17A C18A C19A 8(5) . . . . ?
C17A C18A C19A C20A -1(5) . . . . ?
C18A C19A C20A N7A 174(2) . . . . ?
C20A N7A C21A C22A -119(2) . . . . ?
C20A N7A C21A C26A 67(3) . . . . ?
C21A N7A C20A C19A 18(3) . . . . ?
C21A C22A C23A C24A 5(4) . . . . ?
C22A C21A C26A C25A -6(4) . . . . ?
C22A C23A C24A C25A -5(4) . . . . ?
C23A C24A C25A C26A -1(4) . . . . ?
C24A C25A C26A C21A 7(4) . . . . ?
C26A C21A C22A C23A 0(3) . . . . ?
C27A C28A C29A C30A 16(4) . . . . ?
C28A C29A C30A C31A -14(4) . . . . ?
C29A C30A C31A N9A 179(2) . . . . ?
C31A N9A C32A C33A -124(2) . . . . ?
C31A N9A C32A C37A 64(3) . . . . ?
C32A N9A C31A C30A 23(3) . . . . ?
C32A C33A C34A C35A 8(5) . . . . ?
C33A C32A C37A C36A 2(4) . . . . ?
C33A C34A C35A C36A -5(4) . . . . ?
C34A C35A C36A C37A 2(4) . . . . ?
C35A C36A C37A C32A 0(4) . . . . ?
C37A C32A C33A C34A -6(4) . . . . ?
C38A C39A C40A C41A 6(5) . . . . ?
C39A C40A C41A C42A 3(4) . . . . ?
C40A C41A C42A N11A 170(2) . . . . ?
C42A N11A C43A C44A -119(2) . . . . ?
C42A N11A C43A C48A 68(3) . . . . ?
C43A N11A C42A C41A 21(3) . . . . ?
C43A C44A C45A C46A -1(6) . . . . ?
C44A C43A C48A C47A 2(4) . . . . ?
C44A C45A C46A C47A -2(5) . . . . ?
C45A C46A C47A C48A 4(4) . . . . ?
C46A C47A C48A C43A -5(4) . . . . ?
C48A C43A C44A C45A 1(5) . . . . ?
C49A C50A C51A C52A 1(5) . . . . ?
C50A C51A C52A C53A 3(4) . . . . ?
C51A C52A C53A N13A 168(2) . . . . ?
C53A N13A C54A C55A 61(3) . . . . ?
C53A N13A C54A C59A -123(2) . . . . ?
C54A N13A C53A C52A 22(3) . . . . ?
C54A C55A C56A C57A -3(4) . . . . ?
C55A C54A C59A C58A 0(4) . . . . ?
C55A C56A C57A C58A 9(4) . . . . ?
C56A C57A C58A C59A -10(6) . . . . ?
C57A C58A C59A C54A 6(6) . . . . ?
C59A C54A C55A C56A -1(4) . . . . ?

loop_
_smtbx_masks_void_nr
_smtbx_masks_void_average_x
_smtbx_masks_void_average_y
_smtbx_masks_void_average_z
_smtbx_masks_void_volume
_smtbx_masks_void_count_electrons
_smtbx_masks_void_content
1 0.094 0.312 0.195 7.3 0.8 ?
2 -0.094 0.688 0.805 7.3 0.8 ?
3 0.117 0.445 0.801 9.4 0.0 ?
4 0.500 0.500 0.500 305.2 98.4 '2.5 DCM'
5 0.359 0.828 0.195 7.3 0.0 ?
6 0.641 0.172 0.805 7.3 0.0 ?
7 0.883 0.555 0.199 9.4 0.0 ?
